data_4106823
loop_
_publ_author_name
'Tetsuro Murahashi'
'Kohei Takase'
'Masa-aki Oka'
'Sensuke Ogoshi'

_publ_section_title
;
 Oxidative Dinuclear Addition of a PdI-PdI Moiety to Arenes: Generation of
 \m-\h3:\h3-Arene-PdII2 Species
;
_journal_name_full 'Journal of the American Chemical Society'
_journal_page_first 14908
_journal_page_last 14911
_journal_paper_doi 10.1021/ja206076u
_journal_volume 133
_journal_year 2011
_chemical_formula_moiety 'C49.50 H41 B2 F8 N4.50 O Pd2'
_chemical_formula_sum 'C49.5 H41 B2 F8 N4.5 O Pd2'
_chemical_formula_weight 1101.31
_space_group_IT_number 14
_symmetry_cell_setting monoclinic
_symmetry_Int_Tables_number 14
_symmetry_space_group_name_Hall '-P 2ybc'
_symmetry_space_group_name_H-M 'P 1 21/c 1'
_atom_sites_solution_hydrogens geom
_atom_sites_solution_primary direct
_atom_sites_solution_secondary difmap
_cell_angle_alpha 90.0000
_cell_angle_beta 98.0275(12)
_cell_angle_gamma 90.0000
_cell_formula_units_Z 8
_cell_length_a 17.4255(7)
_cell_length_b 23.6328(10)
_cell_length_c 21.2105(9)
_cell_measurement_reflns_used 27197
_cell_measurement_temperature 123
_cell_measurement_theta_max 27.47
_cell_measurement_theta_min 3.04
_cell_volume 8649.2(6)
_computing_cell_refinement 'RAPID AUTO'
_computing_data_collection 'RAPID AUTO (Rigaku, ????)'
_computing_data_reduction 'RAPID AUTO'
_computing_molecular_graphics 'CrystalStructure 4.0'
_computing_publication_material 'CrystalStructure 4.0 (Rigaku, 2010)'
_computing_structure_refinement 'CRYSTALS (Carruthers, et al., 1999)'
_computing_structure_solution 'DIRDIF99-PATTY (Gould, et al., 1999)'
_diffrn_ambient_temperature 123
_diffrn_detector_area_resol_mean 10.000
_diffrn_measured_fraction_theta_full 0.968
_diffrn_measured_fraction_theta_max 0.968
_diffrn_measurement_device_type 'Rigaku R-AXIS RAPID'
_diffrn_measurement_method \w
_diffrn_radiation_type 'Mo K\a'
_diffrn_radiation_wavelength 0.71075
_diffrn_reflns_av_R_equivalents 0.0939
_diffrn_reflns_limit_h_max 22
_diffrn_reflns_limit_h_min -22
_diffrn_reflns_limit_k_max 30
_diffrn_reflns_limit_k_min -27
_diffrn_reflns_limit_l_max 27
_diffrn_reflns_limit_l_min -27
_diffrn_reflns_number 79121
_diffrn_reflns_theta_full 27.48
_diffrn_reflns_theta_max 27.48
_diffrn_standards_number 0
_exptl_absorpt_coefficient_mu 0.913
_exptl_absorpt_correction_T_max 0.913
_exptl_absorpt_correction_T_min 0.501
_exptl_absorpt_correction_type multi-scan
_exptl_absorpt_process_details 'ABSCOR (Rigaku, 1995)'
_exptl_crystal_colour orange
_exptl_crystal_density_diffrn 1.691
_exptl_crystal_description block
_exptl_crystal_F_000 4412.00
_exptl_crystal_size_max 0.100
_exptl_crystal_size_mid 0.100
_exptl_crystal_size_min 0.100
_refine_diff_density_max 1.580
_refine_diff_density_min -0.988
_refine_ls_extinction_method none
_refine_ls_goodness_of_fit_ref 1.120
_refine_ls_hydrogen_treatment constr
_refine_ls_number_parameters 1289
_refine_ls_number_reflns 10553
_refine_ls_R_factor_gt 0.0496
_refine_ls_shift/su_max 0.157
_refine_ls_structure_factor_coef F
_refine_ls_weighting_details
;
    Chebychev polynomial with 3 parameters (Carruthers & Watkin, 1979)
    4.6291    1.2093    3.6902
;
_refine_ls_weighting_scheme calc
_refine_ls_wR_factor_ref 0.0571
_reflns_number_gt 10553
_reflns_number_total 19201
_reflns_threshold_expression F>3.0\s(F)
_cod_data_source_file ja206076u_si_002.cif
_cod_data_source_block takase14
_cod_original_formula_sum 'C49.50 H41 B2 F8 N4.50 O Pd2'
_cod_database_code 4106823

loop_
_symmetry_equiv_pos_site_id
_symmetry_equiv_pos_as_xyz
1 +X,+Y,+Z
2 -X,1/2+Y,1/2-Z
3 -X,-Y,-Z
4 +X,1/2-Y,1/2+Z

loop_
_atom_site_label
_atom_site_type_symbol
_atom_site_fract_x
_atom_site_fract_y
_atom_site_fract_z
_atom_site_U_iso_or_equiv
_atom_site_adp_type
_atom_site_occupancy
_atom_site_symmetry_multiplicity
_atom_site_calc_flag
_atom_site_refinement_flags
Pd1 Pd 0.04177(2) 0.10899(2) 0.38450(2) 0.01965(11) Uani 1.0 4 d .
Pd2 Pd 0.15396(2) 0.11045(2) 0.30339(2) 0.01965(11) Uani 1.0 4 d .
Pd3 Pd -0.46633(2) 0.11356(2) -0.11055(2) 0.01975(11) Uani 1.0 4 d .
Pd4 Pd -0.35787(2) 0.12423(2) -0.19386(2) 0.02017(11) Uani 1.0 4 d .
F1 F 0.0482(4) 0.2508(2) 0.0222(3) 0.0731(18) Uani 1.0 4 d .
F2 F 0.0051(17) 0.1726(14) -0.0276(12) 0.090(8) Uani 0.5000 4 d .
F3 F -0.0054(6) 0.1848(5) 0.0743(6) 0.052(4) Uani 0.5000 4 d .
F4 F 0.1090(6) 0.1685(5) 0.0440(7) 0.059(4) Uani 0.5000 4 d .
F5 F 0.5053(3) 0.3146(3) -0.0254(3) 0.0678(17) Uani 1.0 4 d .
F6 F 0.3936(3) 0.3064(3) 0.0156(4) 0.0818(19) Uani 1.0 4 d .
F7 F 0.4844(3) 0.23843(17) 0.0322(2) 0.0559(14) Uani 1.0 4 d .
F8 F 0.5066(3) 0.32333(17) 0.0806(2) 0.0561(14) Uani 1.0 4 d .
F9 F 0.7878(3) 0.15870(19) 0.2225(2) 0.0519(13) Uani 1.0 4 d .
F10 F 0.6931(2) 0.09657(16) 0.23729(18) 0.0403(11) Uani 1.0 4 d .
F11 F 0.7298(3) 0.16362(19) 0.3117(2) 0.0525(13) Uani 1.0 4 d .
F12 F 0.8114(3) 0.09128(17) 0.2980(2) 0.0490(13) Uani 1.0 4 d .
F13 F 0.2937(3) 0.12865(18) 0.7189(3) 0.0536(13) Uani 1.0 4 d .
F14 F 0.1967(3) 0.06892(19) 0.7342(2) 0.0500(13) Uani 1.0 4 d .
F15 F 0.2446(3) 0.1279(2) 0.8134(3) 0.0635(15) Uani 1.0 4 d .
F16 F 0.3191(3) 0.05615(18) 0.7888(2) 0.0503(13) Uani 1.0 4 d .
F17 F 0.1060(11) 0.1744(9) -0.0108(17) 0.187(11) Uani 0.5000 4 d .
F18 F 0.062(3) 0.1699(8) 0.0789(8) 0.219(12) Uani 0.5000 4 d .
F19 F -0.0172(16) 0.1697(11) -0.0139(14) 0.093(8) Uani 0.5000 4 d .
O1 O 0.2216(3) 0.2274(2) 0.4705(3) 0.0510(16) Uani 1.0 4 d .
O2 O 0.2689(7) 0.3106(5) 0.4744(7) 0.054(3) Uiso 0.5000 4 d .
O3 O 0.2471(11) 0.2382(8) 0.5758(10) 0.107(6) Uiso 0.5000 4 d .
N1 N 0.0244(3) 0.02121(18) 0.3807(3) 0.0233(13) Uani 1.0 4 d .
N2 N 0.0977(3) 0.08493(18) 0.4762(3) 0.0214(12) Uani 1.0 4 d .
N3 N 0.1555(3) 0.02484(19) 0.2741(3) 0.0248(13) Uani 1.0 4 d .
N4 N 0.2367(3) 0.07681(18) 0.3749(3) 0.0227(12) Uani 1.0 4 d .
N5 N -0.4776(3) 0.02475(17) -0.1139(2) 0.0204(12) Uani 1.0 4 d .
N6 N -0.4032(3) 0.09142(18) -0.0214(3) 0.0230(12) Uani 1.0 4 d .
N7 N -0.3493(3) 0.03907(19) -0.2222(3) 0.0243(13) Uani 1.0 4 d .
N8 N -0.2691(3) 0.09507(19) -0.1238(3) 0.0249(13) Uani 1.0 4 d .
N9 N 0.2509(6) 0.2675(4) 0.4991(6) 0.018(2) Uiso 0.5000 4 d .
N10 N 0.2522(12) 0.2535(9) 0.5177(11) 0.076(6) Uiso 0.5000 4 d .
C1 C -0.0096(4) 0.1450(3) 0.2930(3) 0.0254(15) Uani 1.0 4 d .
C2 C -0.0067(4) 0.1849(3) 0.3438(3) 0.0242(15) Uani 1.0 4 d .
C3 C 0.0704(4) 0.1966(3) 0.3716(3) 0.0279(16) Uani 1.0 4 d .
C4 C 0.1341(3) 0.1969(2) 0.3303(3) 0.0234(14) Uani 1.0 4 d .
C5 C 0.1135(3) 0.1890(2) 0.2628(3) 0.0239(15) Uani 1.0 4 d .
C6 C 0.0535(3) 0.1492(2) 0.2501(3) 0.0220(14) Uani 1.0 4 d .
C7 C -0.0769(4) 0.2051(3) 0.3726(3) 0.0256(15) Uani 1.0 4 d .
C8 C -0.1147(4) 0.2600(3) 0.3398(4) 0.0377(18) Uani 1.0 4 d .
C9 C -0.0643(4) 0.2825(3) 0.2932(4) 0.0335(17) Uani 1.0 4 d .
C10 C -0.0742(4) 0.2641(3) 0.2311(3) 0.0318(17) Uani 1.0 4 d .
C11 C -0.0137(4) 0.2682(3) 0.1944(3) 0.0310(16) Uani 1.0 4 d .
C12 C 0.0581(4) 0.2907(3) 0.2210(3) 0.0305(16) Uani 1.0 4 d .
C13 C 0.0637(4) 0.3167(3) 0.2800(3) 0.0316(16) Uani 1.0 4 d .
C14 C 0.0034(4) 0.3127(3) 0.3164(3) 0.0304(16) Uani 1.0 4 d .
C15 C 0.1297(4) 0.2752(3) 0.1923(4) 0.0342(17) Uani 1.0 4 d .
C16 C 0.1570(3) 0.2134(3) 0.2122(3) 0.0238(15) Uani 1.0 4 d .
C17 C -0.0130(4) -0.0098(3) 0.3331(3) 0.0274(16) Uani 1.0 4 d .
C18 C -0.0138(4) -0.0687(3) 0.3343(4) 0.0328(17) Uani 1.0 4 d .
C19 C 0.0239(4) -0.0971(3) 0.3857(4) 0.0352(18) Uani 1.0 4 d .
C20 C 0.0627(4) -0.0659(3) 0.4385(3) 0.0293(16) Uani 1.0 4 d .
C21 C 0.1007(4) -0.0914(3) 0.4948(4) 0.0333(17) Uani 1.0 4 d .
C22 C 0.1362(4) -0.0590(3) 0.5435(3) 0.0335(17) Uani 1.0 4 d .
C23 C 0.1360(4) 0.0017(3) 0.5393(3) 0.0260(15) Uani 1.0 4 d .
C24 C 0.1708(4) 0.0365(3) 0.5891(3) 0.0252(15) Uani 1.0 4 d .
C25 C 0.1683(4) 0.0944(3) 0.5809(3) 0.0315(17) Uani 1.0 4 d .
C26 C 0.1307(4) 0.1171(3) 0.5227(3) 0.0237(15) Uani 1.0 4 d .
C27 C 0.0995(3) 0.0276(3) 0.4842(3) 0.0226(14) Uani 1.0 4 d .
C28 C 0.0608(3) -0.0066(2) 0.4330(3) 0.0237(15) Uani 1.0 4 d .
C29 C 0.1176(4) 0.0000(3) 0.2226(3) 0.0249(15) Uani 1.0 4 d .
C30 C 0.1194(4) -0.0585(3) 0.2125(4) 0.0294(16) Uani 1.0 4 d .
C31 C 0.1616(4) -0.0925(3) 0.2573(3) 0.0285(16) Uani 1.0 4 d .
C32 C 0.2016(4) -0.0679(3) 0.3119(3) 0.0281(16) Uani 1.0 4 d .
C33 C 0.2456(4) -0.0998(3) 0.3624(4) 0.0340(17) Uani 1.0 4 d .
C34 C 0.2830(4) -0.0737(3) 0.4142(4) 0.0329(17) Uani 1.0 4 d .
C35 C 0.2817(4) -0.0134(3) 0.4218(3) 0.0260(15) Uani 1.0 4 d .
C36 C 0.3182(4) 0.0156(3) 0.4762(3) 0.0303(16) Uani 1.0 4 d .
C37 C 0.3164(4) 0.0734(3) 0.4772(3) 0.0307(16) Uani 1.0 4 d .
C38 C 0.2753(4) 0.1030(3) 0.4253(3) 0.0275(15) Uani 1.0 4 d .
C39 C 0.2401(3) 0.0189(2) 0.3728(3) 0.0215(14) Uani 1.0 4 d .
C40 C 0.1983(3) -0.0084(2) 0.3180(3) 0.0204(14) Uani 1.0 4 d .
C41 C -0.5242(3) 0.1465(2) -0.2008(3) 0.0219(14) Uani 1.0 4 d .
C42 C -0.5266(4) 0.1858(2) -0.1494(3) 0.0249(15) Uani 1.0 4 d .
C43 C -0.4505(4) 0.2031(3) -0.1238(3) 0.0241(14) Uani 1.0 4 d .
C44 C -0.4101(4) 0.1998(2) -0.2331(3) 0.0238(14) Uani 1.0 4 d .
C45 C -0.4643(4) 0.1553(2) -0.2445(3) 0.0236(14) Uani 1.0 4 d .
C46 C -0.3897(3) 0.2088(3) -0.1669(3) 0.0233(14) Uani 1.0 4 d .
C47 C -0.5987(4) 0.1995(3) -0.1214(3) 0.0278(15) Uani 1.0 4 d .
C48 C -0.6475(4) 0.2490(3) -0.1555(4) 0.0336(18) Uani 1.0 4 d .
C49 C -0.6051(4) 0.2758(3) -0.2052(3) 0.0277(16) Uani 1.0 4 d .
C50 C -0.6143(4) 0.2555(3) -0.2667(3) 0.0290(16) Uani 1.0 4 d .
C51 C -0.5571(4) 0.2636(3) -0.3059(4) 0.0328(17) Uani 1.0 4 d .
C52 C -0.4890(4) 0.2922(2) -0.2829(3) 0.0263(15) Uani 1.0 4 d .
C53 C -0.4852(4) 0.3194(2) -0.2245(4) 0.0304(16) Uani 1.0 4 d .
C54 C -0.5421(4) 0.3115(2) -0.1859(3) 0.0290(16) Uani 1.0 4 d .
C55 C -0.4161(4) 0.2830(3) -0.3128(3) 0.0291(16) Uani 1.0 4 d .
C56 C -0.3717(4) 0.2280(3) -0.2845(3) 0.0282(16) Uani 1.0 4 d .
C57 C -0.5149(4) -0.0067(2) -0.1606(3) 0.0234(15) Uani 1.0 4 d .
C58 C -0.5144(4) -0.0657(3) -0.1583(3) 0.0287(16) Uani 1.0 4 d .
C59 C -0.4748(4) -0.0934(3) -0.1061(3) 0.0274(15) Uani 1.0 4 d .
C60 C -0.4360(4) -0.0604(2) -0.0556(3) 0.0234(15) Uani 1.0 4 d .
C61 C -0.3952(4) -0.0842(3) 0.0012(3) 0.0330(17) Uani 1.0 4 d .
C62 C -0.3581(4) -0.0513(3) 0.0483(3) 0.0306(17) Uani 1.0 4 d .
C63 C -0.3596(4) 0.0088(3) 0.0432(3) 0.0234(15) Uani 1.0 4 d .
C64 C -0.3245(4) 0.0454(3) 0.0907(3) 0.0287(16) Uani 1.0 4 d .
C65 C -0.3278(4) 0.1029(3) 0.0816(3) 0.0314(16) Uani 1.0 4 d .
C66 C -0.3678(4) 0.1244(3) 0.0245(3) 0.0254(15) Uani 1.0 4 d .
C67 C -0.3988(3) 0.0341(3) -0.0127(3) 0.0233(14) Uani 1.0 4 d .
C68 C -0.4383(3) -0.0010(2) -0.0618(3) 0.0235(15) Uani 1.0 4 d .
C69 C -0.3871(4) 0.0120(3) -0.2726(3) 0.0265(15) Uani 1.0 4 d .
C70 C -0.3834(4) -0.0466(3) -0.2802(3) 0.0297(16) Uani 1.0 4 d .
C71 C -0.3396(4) -0.0784(3) -0.2345(3) 0.0301(16) Uani 1.0 4 d .
C72 C -0.2983(4) -0.0522(3) -0.1814(3) 0.0279(16) Uani 1.0 4 d .
C73 C -0.2507(4) -0.0813(3) -0.1315(3) 0.0312(17) Uani 1.0 4 d .
C74 C -0.2124(4) -0.0538(3) -0.0807(4) 0.0341(17) Uani 1.0 4 d .
C75 C -0.2165(4) 0.0067(3) -0.0762(3) 0.0278(16) Uani 1.0 4 d .
C76 C -0.1768(4) 0.0381(3) -0.0248(3) 0.0278(16) Uani 1.0 4 d .
C77 C -0.1821(4) 0.0964(3) -0.0260(3) 0.0323(17) Uani 1.0 4 d .
C78 C -0.2290(4) 0.1232(3) -0.0752(3) 0.0304(16) Uani 1.0 4 d .
C79 C -0.2620(3) 0.0371(2) -0.1246(3) 0.0212(14) Uani 1.0 4 d .
C80 C -0.3045(3) 0.0074(2) -0.1780(3) 0.0239(15) Uani 1.0 4 d .
C81 C 0.7684(4) 0.2194(3) 0.4679(4) 0.0351(18) Uani 1.0 4 d .
C82 C 0.6983(4) 0.2084(3) 0.4893(4) 0.0324(17) Uani 1.0 4 d .
C83 C 0.6861(4) 0.2258(3) 0.5489(4) 0.0367(19) Uani 1.0 4 d .
C84 C 0.7442(4) 0.2549(3) 0.5880(3) 0.0318(17) Uani 1.0 4 d .
C85 C 0.8139(4) 0.2664(3) 0.5661(4) 0.0337(17) Uani 1.0 4 d .
C86 C 0.8258(4) 0.2484(3) 0.5059(4) 0.0319(17) Uani 1.0 4 d .
C87 C 0.1089(11) 0.0383(8) 0.8622(9) 0.039(4) Uiso 0.5000 4 d .
C88 C 0.0505(12) 0.0466(7) 0.9058(10) 0.042(4) Uiso 0.5000 4 d .
C89 C 0.0109(9) -0.0049(10) 0.9177(7) 0.038(4) Uiso 0.5000 4 d .
C90 C 0.0274(9) -0.0563(7) 0.8992(8) 0.029(3) Uiso 0.5000 4 d .
C91 C 0.0888(10) -0.0630(7) 0.8565(8) 0.032(3) Uiso 0.5000 4 d .
C92 C 0.1242(7) -0.0135(8) 0.8392(6) 0.024(3) Uiso 0.5000 4 d .
C93 C 0.4647(10) 0.0411(6) 0.6035(8) 0.027(3) Uiso 0.5000 4 d .
C94 C 0.4057(8) 0.0402(6) 0.6428(7) 0.021(3) Uiso 0.5000 4 d .
C95 C 0.3691(7) -0.0100(7) 0.6557(6) 0.022(3) Uiso 0.5000 4 d .
C96 C 0.3900(8) -0.0608(7) 0.6309(8) 0.030(4) Uiso 0.5000 4 d .
C97 C 0.4511(12) -0.0621(8) 0.5929(9) 0.038(5) Uiso 0.5000 4 d .
C98 C 0.4889(7) -0.0100(8) 0.5800(6) 0.023(3) Uiso 0.5000 4 d .
C99 C 0.4857(9) 0.0231(9) 0.5871(8) 0.039(4) Uiso 0.5000 4 d .
C100 C 0.4338(14) 0.0497(8) 0.6234(11) 0.054(5) Uiso 0.5000 4 d .
C101 C 0.3852(13) 0.0160(12) 0.6520(10) 0.059(5) Uiso 0.5000 4 d .
C102 C 0.3825(10) -0.0408(10) 0.6424(9) 0.044(4) Uiso 0.5000 4 d .
C103 C 0.4311(12) -0.0671(7) 0.6034(10) 0.040(5) Uiso 0.5000 4 d .
C104 C 0.4814(10) -0.0347(9) 0.5765(8) 0.041(4) Uiso 0.5000 4 d .
C105 C 0.2856(11) 0.3093(8) 0.5059(11) 0.058(5) Uiso 0.5000 4 d .
C108 C 0.2685(10) 0.2651(7) 0.5694(9) 0.046(4) Uiso 0.5000 4 d .
C109 C 0.0793(14) 0.0487(8) 0.8876(12) 0.054(5) Uiso 0.5000 4 d .
C110 C 0.0234(10) 0.0245(10) 0.9199(8) 0.042(4) Uiso 0.5000 4 d .
C111 C 0.0106(9) -0.0330(10) 0.9161(8) 0.038(4) Uiso 0.5000 4 d .
C112 C 0.0573(12) -0.0663(6) 0.8804(9) 0.040(4) Uiso 0.5000 4 d .
C113 C 0.1117(12) -0.0393(12) 0.8500(10) 0.058(5) Uiso 0.5000 4 d .
C114 C 0.1220(12) 0.0170(13) 0.8532(11) 0.061(6) Uiso 0.5000 4 d .
B1 B 0.0428(6) 0.1926(4) 0.0249(5) 0.052(3) Uani 1.0 4 d .
B2 B 0.4728(5) 0.2957(4) 0.0267(4) 0.037(2) Uani 1.0 4 d .
B3 B 0.7557(5) 0.1278(4) 0.2675(4) 0.0343(19) Uani 1.0 4 d .
B4 B 0.2639(5) 0.0953(4) 0.7630(4) 0.038(2) Uani 1.0 4 d .
H1 H -0.6599 0.2366 -0.2823 0.0345 Uiso 1.0 4 calc R
H2 H -0.5642 0.2498 -0.3474 0.0384 Uiso 1.0 4 calc R
H3 H -0.4440 0.3436 -0.2114 0.0364 Uiso 1.0 4 calc R
H4 H -0.5382 0.3296 -0.1467 0.0347 Uiso 1.0 4 calc R
H5 H -0.6296 0.1653 -0.1225 0.0327 Uiso 1.0 4 calc R
H6 H -0.5817 0.2101 -0.0775 0.0326 Uiso 1.0 4 calc R
H7 H -0.6962 0.2348 -0.1777 0.0411 Uiso 1.0 4 calc R
H8 H -0.6580 0.2783 -0.1258 0.0410 Uiso 1.0 4 calc R
H9 H -0.4321 0.2798 -0.3584 0.0346 Uiso 1.0 4 calc R
H10 H -0.3842 0.3165 -0.3041 0.0346 Uiso 1.0 4 calc R
H11 H -0.3190 0.2375 -0.2666 0.0340 Uiso 1.0 4 calc R
H12 H -0.3707 0.2002 -0.3181 0.0340 Uiso 1.0 4 calc R
H13 H -0.1139 0.1742 0.3679 0.0304 Uiso 1.0 4 calc R
H14 H -0.0598 0.2117 0.4175 0.0305 Uiso 1.0 4 calc R
H15 H -0.1655 0.2526 0.3163 0.0448 Uiso 1.0 4 calc R
H16 H -0.1188 0.2898 0.3708 0.0447 Uiso 1.0 4 calc R
H17 H 0.1158 0.2789 0.1466 0.0414 Uiso 1.0 4 calc R
H18 H 0.1685 0.3034 0.2072 0.0413 Uiso 1.0 4 calc R
H19 H 0.2115 0.2129 0.2297 0.0284 Uiso 1.0 4 calc R
H20 H 0.1484 0.1878 0.1762 0.0284 Uiso 1.0 4 calc R
H21 H -0.1218 0.2494 0.2134 0.0373 Uiso 1.0 4 calc R
H22 H -0.0205 0.2558 0.1524 0.0360 Uiso 1.0 4 calc R
H23 H 0.1080 0.3372 0.2950 0.0376 Uiso 1.0 4 calc R
H24 H 0.0070 0.3302 0.3559 0.0363 Uiso 1.0 4 calc R
H25 H -0.5425 0.0117 -0.1953 0.0285 Uiso 1.0 4 calc R
H26 H -0.5390 -0.0868 -0.1923 0.0352 Uiso 1.0 4 calc R
H27 H -0.4743 -0.1326 -0.1032 0.0335 Uiso 1.0 4 calc R
H28 H -0.3928 -0.1234 0.0054 0.0403 Uiso 1.0 4 calc R
H29 H -0.3322 -0.0680 0.0849 0.0370 Uiso 1.0 4 calc R
H30 H -0.2996 0.0303 0.1286 0.0342 Uiso 1.0 4 calc R
H31 H -0.3030 0.1273 0.1124 0.0369 Uiso 1.0 4 calc R
H32 H -0.3700 0.1634 0.0185 0.0304 Uiso 1.0 4 calc R
H33 H -0.4166 0.0335 -0.3038 0.0315 Uiso 1.0 4 calc R
H34 H -0.4114 -0.0636 -0.3157 0.0354 Uiso 1.0 4 calc R
H35 H -0.3372 -0.1175 -0.2392 0.0366 Uiso 1.0 4 calc R
H36 H -0.2452 -0.1204 -0.1341 0.0370 Uiso 1.0 4 calc R
H37 H -0.1847 -0.0742 -0.0476 0.0409 Uiso 1.0 4 calc R
H38 H -0.1485 0.0197 0.0096 0.0329 Uiso 1.0 4 calc R
H39 H -0.1534 0.1177 0.0058 0.0375 Uiso 1.0 4 calc R
H40 H -0.2335 0.1624 -0.0742 0.0361 Uiso 1.0 4 calc R
H41 H -0.0401 0.0090 0.2984 0.0331 Uiso 1.0 4 calc R
H42 H -0.0386 -0.0886 0.2995 0.0394 Uiso 1.0 4 calc R
H43 H 0.0235 -0.1365 0.3869 0.0428 Uiso 1.0 4 calc R
H44 H 0.1015 -0.1306 0.4982 0.0407 Uiso 1.0 4 calc R
H45 H 0.1599 -0.0768 0.5803 0.0402 Uiso 1.0 4 calc R
H46 H 0.1944 0.0205 0.6270 0.0303 Uiso 1.0 4 calc R
H47 H 0.1921 0.1182 0.6127 0.0376 Uiso 1.0 4 calc R
H48 H 0.1283 0.1562 0.5179 0.0292 Uiso 1.0 4 calc R
H49 H 0.0887 0.0226 0.1921 0.0299 Uiso 1.0 4 calc R
H50 H 0.0926 -0.0745 0.1758 0.0356 Uiso 1.0 4 calc R
H51 H 0.1631 -0.1314 0.2514 0.0344 Uiso 1.0 4 calc R
H52 H 0.2471 -0.1391 0.3596 0.0399 Uiso 1.0 4 calc R
H53 H 0.3120 -0.0955 0.4453 0.0386 Uiso 1.0 4 calc R
H54 H 0.3443 -0.0047 0.5102 0.0356 Uiso 1.0 4 calc R
H55 H 0.3421 0.0930 0.5119 0.0363 Uiso 1.0 4 calc R
H56 H 0.2747 0.1424 0.4262 0.0325 Uiso 1.0 4 calc R
H57 H 0.7762 0.2068 0.4278 0.0426 Uiso 1.0 4 calc R
H58 H 0.6594 0.1890 0.4636 0.0392 Uiso 1.0 4 calc R
H59 H 0.6389 0.2190 0.5631 0.0447 Uiso 1.0 4 calc R
H60 H 0.7365 0.2660 0.6287 0.0383 Uiso 1.0 4 calc R
H61 H 0.8526 0.2859 0.5919 0.0403 Uiso 1.0 4 calc R
H62 H 0.8723 0.2562 0.4909 0.0397 Uiso 1.0 4 calc R
H63 H 0.0788 0.2163 0.4074 0.0335 Uiso 1.0 4 calc R
H64 H 0.1814 0.2179 0.3481 0.0278 Uiso 1.0 4 calc R
H65 H 0.0367 0.1303 0.2103 0.0263 Uiso 1.0 4 calc R
H66 H -0.0676 0.1272 0.2769 0.0296 Uiso 1.0 4 calc R
H67 H -0.4433 0.2221 -0.0853 0.0289 Uiso 1.0 4 calc R
H68 H -0.3472 0.2296 -0.1518 0.0277 Uiso 1.0 4 calc R
H69 H -0.4756 0.1396 -0.2905 0.0281 Uiso 1.0 4 calc R
H70 H -0.5728 0.1226 -0.2168 0.0254 Uiso 1.0 4 calc R

loop_
_atom_site_aniso_label
_atom_site_aniso_U_11
_atom_site_aniso_U_22
_atom_site_aniso_U_33
_atom_site_aniso_U_12
_atom_site_aniso_U_13
_atom_site_aniso_U_23
Pd1 0.0236(2) 0.01463(17) 0.0204(3) -0.00045(15) 0.00205(17) 0.00121(15)
Pd2 0.0213(2) 0.01589(17) 0.0213(3) 0.00169(15) 0.00141(17) 0.00021(16)
Pd3 0.0242(2) 0.01291(17) 0.0213(3) 0.00013(14) -0.00005(17) 0.00200(15)
Pd4 0.0222(2) 0.01605(18) 0.0215(3) 0.00217(14) 0.00026(17) 0.00067(15)
F1 0.089(4) 0.052(3) 0.077(4) -0.004(3) 0.006(3) 0.017(3)
F2 0.11(3) 0.114(16) 0.041(8) 0.005(14) -0.011(11) -0.032(8)
F3 0.065(6) 0.045(6) 0.057(8) -0.002(5) 0.041(6) -0.009(5)
F4 0.039(6) 0.068(7) 0.069(9) 0.031(5) 0.002(6) 0.030(7)
F5 0.076(4) 0.085(4) 0.043(3) -0.009(3) 0.010(3) 0.017(3)
F6 0.038(3) 0.067(4) 0.139(6) 0.007(3) 0.010(3) 0.014(4)
F7 0.073(3) 0.042(3) 0.047(3) 0.015(2) -0.011(3) -0.0040(19)
F8 0.081(4) 0.044(3) 0.043(3) 0.004(3) 0.006(3) -0.0052(19)
F9 0.050(3) 0.060(3) 0.044(3) -0.014(2) 0.002(2) 0.013(2)
F10 0.041(2) 0.045(3) 0.031(3) -0.0120(17) -0.0065(17) 0.0000(17)
F11 0.049(3) 0.060(3) 0.049(3) -0.003(2) 0.008(2) -0.024(2)
F12 0.040(3) 0.049(3) 0.054(3) -0.0015(18) -0.009(2) 0.006(2)
F13 0.041(3) 0.053(3) 0.067(4) -0.0058(19) 0.004(3) 0.019(3)
F14 0.041(3) 0.067(3) 0.039(3) -0.021(2) -0.0010(19) -0.005(2)
F15 0.041(3) 0.079(4) 0.070(4) -0.000(3) 0.005(3) -0.035(3)
F16 0.051(3) 0.054(3) 0.045(3) 0.014(2) 0.003(2) 0.006(2)
F17 0.095(13) 0.135(16) 0.36(4) -0.039(11) 0.12(2) -0.10(2)
F18 0.51(5) 0.077(12) 0.041(10) -0.11(3) -0.07(2) 0.034(9)
F19 0.055(11) 0.056(9) 0.15(3) -0.001(7) -0.049(14) -0.000(12)
O1 0.046(3) 0.049(3) 0.056(4) -0.008(3) 0.001(3) -0.019(3)
N1 0.023(3) 0.023(3) 0.025(3) -0.0061(18) 0.006(2) 0.0036(19)
N2 0.025(3) 0.021(3) 0.019(3) -0.0017(17) 0.005(2) 0.0022(18)
N3 0.020(3) 0.024(3) 0.031(3) 0.0053(18) 0.005(2) 0.002(2)
N4 0.017(3) 0.023(3) 0.026(3) 0.0017(17) -0.002(2) 0.0004(19)
N5 0.026(3) 0.018(2) 0.017(3) 0.0003(17) 0.002(2) -0.0007(18)
N6 0.022(3) 0.019(2) 0.027(3) -0.0046(17) -0.001(2) 0.0037(18)
N7 0.018(3) 0.027(3) 0.027(3) 0.0036(18) 0.000(2) 0.000(2)
N8 0.022(3) 0.024(3) 0.029(3) -0.0026(18) 0.004(2) -0.0058(19)
C1 0.026(3) 0.022(3) 0.026(4) 0.003(2) -0.005(3) 0.001(3)
C2 0.028(3) 0.020(3) 0.024(4) 0.002(2) -0.000(3) 0.001(3)
C3 0.036(4) 0.020(3) 0.028(4) -0.000(3) 0.006(3) 0.002(3)
C4 0.023(3) 0.019(3) 0.028(4) 0.003(2) 0.001(3) 0.004(3)
C5 0.022(3) 0.018(3) 0.031(4) 0.006(2) 0.000(3) 0.001(3)
C6 0.027(3) 0.017(3) 0.022(3) 0.003(2) 0.003(3) 0.002(2)
C7 0.030(3) 0.020(3) 0.026(4) 0.005(3) 0.003(3) 0.004(3)
C8 0.030(4) 0.018(3) 0.063(5) 0.013(3) 0.002(3) 0.004(3)
C9 0.035(4) 0.019(3) 0.046(5) 0.004(3) 0.006(3) 0.002(3)
C10 0.039(4) 0.019(3) 0.035(4) 0.005(3) -0.002(3) 0.005(3)
C11 0.043(4) 0.020(3) 0.027(4) 0.004(3) -0.005(3) 0.009(3)
C12 0.041(4) 0.015(3) 0.035(4) -0.001(3) 0.001(3) 0.006(3)
C13 0.043(4) 0.012(3) 0.039(4) -0.000(3) 0.003(3) 0.004(3)
C14 0.045(4) 0.016(3) 0.030(4) 0.005(3) 0.003(3) 0.001(3)
C15 0.047(4) 0.021(3) 0.035(4) -0.002(3) 0.008(3) 0.006(3)
C16 0.024(3) 0.022(3) 0.025(4) -0.003(2) 0.002(3) 0.005(3)
C17 0.028(3) 0.029(3) 0.026(4) -0.005(3) 0.006(3) -0.004(3)
C18 0.034(4) 0.027(3) 0.038(4) -0.012(3) 0.005(3) -0.004(3)
C19 0.043(4) 0.016(3) 0.048(5) -0.004(3) 0.011(4) -0.006(3)
C20 0.038(4) 0.016(3) 0.036(4) 0.003(3) 0.013(3) 0.003(3)
C21 0.041(4) 0.017(3) 0.043(4) 0.003(3) 0.013(3) 0.008(3)
C22 0.041(4) 0.029(3) 0.030(4) 0.006(3) 0.005(3) 0.007(3)
C23 0.027(3) 0.022(3) 0.030(4) 0.004(2) 0.009(3) 0.005(3)
C24 0.026(3) 0.036(3) 0.014(3) 0.006(3) 0.001(3) 0.004(3)
C25 0.031(4) 0.040(4) 0.023(4) -0.002(3) 0.001(3) -0.003(3)
C26 0.029(3) 0.022(3) 0.021(4) -0.005(2) 0.010(3) -0.001(2)
C27 0.021(3) 0.024(3) 0.024(4) -0.001(2) 0.008(3) 0.001(3)
C28 0.023(3) 0.020(3) 0.029(4) 0.003(2) 0.007(3) -0.000(3)
C29 0.022(3) 0.028(3) 0.025(4) 0.002(3) 0.003(3) -0.001(3)
C30 0.030(3) 0.024(3) 0.035(4) -0.002(3) 0.007(3) -0.004(3)
C31 0.025(3) 0.024(3) 0.037(4) -0.004(3) 0.005(3) -0.011(3)
C32 0.025(3) 0.027(3) 0.033(4) 0.000(3) 0.007(3) 0.002(3)
C33 0.039(4) 0.015(3) 0.045(4) -0.000(3) -0.002(3) 0.000(3)
C34 0.031(4) 0.026(3) 0.040(4) 0.008(3) -0.003(3) 0.010(3)
C35 0.022(3) 0.024(3) 0.032(4) 0.006(2) 0.002(3) -0.002(3)
C36 0.027(3) 0.034(3) 0.028(4) -0.001(3) -0.003(3) 0.003(3)
C37 0.026(3) 0.031(3) 0.033(4) 0.005(3) -0.001(3) -0.006(3)
C38 0.032(3) 0.024(3) 0.025(4) 0.002(3) -0.001(3) -0.004(3)
C39 0.016(3) 0.022(3) 0.027(4) 0.0046(19) 0.004(3) 0.003(3)
C40 0.016(3) 0.016(3) 0.030(4) 0.0026(18) 0.006(3) -0.003(2)
C41 0.021(3) 0.020(3) 0.023(4) -0.002(2) -0.004(3) -0.001(2)
C42 0.037(4) 0.018(3) 0.022(4) 0.005(3) 0.009(3) 0.011(2)
C43 0.034(3) 0.019(3) 0.019(3) -0.002(2) 0.004(3) 0.002(2)
C44 0.024(3) 0.020(3) 0.027(4) 0.009(2) 0.004(3) 0.010(3)
C45 0.030(3) 0.021(3) 0.019(3) 0.001(2) 0.001(3) 0.006(2)
C46 0.016(3) 0.022(3) 0.031(4) -0.002(2) 0.001(3) 0.007(3)
C47 0.027(3) 0.024(3) 0.031(4) 0.002(3) -0.001(3) 0.004(3)
C48 0.032(4) 0.027(3) 0.043(4) 0.014(3) 0.012(3) 0.011(3)
C49 0.028(3) 0.019(3) 0.035(4) 0.010(2) 0.002(3) 0.008(3)
C50 0.021(3) 0.027(3) 0.038(4) 0.010(3) 0.001(3) 0.011(3)
C51 0.043(4) 0.023(3) 0.031(4) 0.005(3) -0.002(3) 0.000(3)
C52 0.039(4) 0.016(3) 0.025(4) 0.005(3) 0.008(3) 0.015(3)
C53 0.035(4) 0.011(3) 0.045(4) -0.001(2) 0.005(3) -0.001(3)
C54 0.042(4) 0.014(3) 0.031(4) 0.011(3) 0.005(3) 0.005(3)
C55 0.036(4) 0.024(3) 0.027(4) 0.002(3) 0.002(3) 0.010(3)
C56 0.032(4) 0.025(3) 0.028(4) 0.003(3) 0.006(3) 0.007(3)
C57 0.029(3) 0.020(3) 0.022(3) 0.000(2) 0.007(3) -0.000(3)
C58 0.035(4) 0.021(3) 0.032(4) -0.008(3) 0.011(3) -0.007(3)
C59 0.033(3) 0.017(3) 0.034(4) 0.000(2) 0.011(3) -0.001(3)
C60 0.030(3) 0.019(3) 0.023(3) 0.002(2) 0.007(3) -0.001(3)
C61 0.048(4) 0.019(3) 0.034(4) 0.006(3) 0.011(3) 0.006(3)
C62 0.035(4) 0.023(3) 0.034(4) 0.009(3) 0.007(3) 0.005(3)
C63 0.025(3) 0.026(3) 0.021(3) 0.002(2) 0.011(3) 0.004(3)
C64 0.027(3) 0.034(3) 0.024(4) 0.001(3) 0.002(3) 0.004(3)
C65 0.033(4) 0.034(3) 0.026(4) -0.011(3) -0.004(3) 0.002(3)
C66 0.027(3) 0.027(3) 0.022(4) -0.003(3) 0.003(3) 0.001(3)
C67 0.017(3) 0.023(3) 0.030(4) -0.000(2) 0.003(3) 0.002(3)
C68 0.026(3) 0.018(3) 0.028(4) 0.001(2) 0.012(3) -0.003(3)
C69 0.024(3) 0.029(3) 0.026(4) 0.001(3) 0.000(3) -0.007(3)
C70 0.029(3) 0.027(3) 0.032(4) -0.003(3) 0.002(3) -0.015(3)
C71 0.028(3) 0.024(3) 0.039(4) 0.001(3) 0.008(3) -0.011(3)
C72 0.034(4) 0.019(3) 0.033(4) 0.000(3) 0.012(3) -0.002(3)
C73 0.045(4) 0.019(3) 0.029(4) 0.004(3) 0.001(3) -0.003(3)
C74 0.039(4) 0.029(3) 0.034(4) 0.011(3) 0.005(3) 0.009(3)
C75 0.025(3) 0.027(3) 0.032(4) 0.007(3) 0.005(3) 0.004(3)
C76 0.026(3) 0.033(3) 0.023(4) 0.005(3) -0.001(3) 0.000(3)
C77 0.031(4) 0.031(3) 0.031(4) 0.004(3) -0.006(3) -0.006(3)
C78 0.034(4) 0.027(3) 0.029(4) -0.003(3) 0.001(3) -0.005(3)
C79 0.024(3) 0.021(3) 0.020(3) 0.001(2) 0.008(3) -0.001(2)
C80 0.020(3) 0.020(3) 0.033(4) 0.003(2) 0.005(3) -0.002(3)
C81 0.042(4) 0.026(3) 0.038(4) 0.005(3) 0.010(3) 0.002(3)
C82 0.033(4) 0.033(3) 0.032(4) 0.006(3) 0.007(3) 0.003(3)
C83 0.035(4) 0.029(3) 0.047(5) 0.004(3) 0.011(3) 0.009(3)
C84 0.041(4) 0.027(3) 0.028(4) 0.006(3) 0.007(3) 0.003(3)
C85 0.032(4) 0.024(3) 0.044(5) 0.010(3) 0.004(3) 0.003(3)
C86 0.031(4) 0.033(3) 0.036(4) 0.003(3) 0.018(3) 0.007(3)
B1 0.056(6) 0.041(5) 0.053(6) -0.004(4) -0.011(5) 0.006(4)
B2 0.037(4) 0.049(5) 0.026(5) 0.004(4) 0.002(4) 0.006(4)
B3 0.033(4) 0.044(4) 0.024(4) -0.003(3) -0.001(3) 0.002(3)
B4 0.037(4) 0.049(5) 0.029(5) 0.003(4) 0.005(4) -0.003(4)

loop_
_atom_type_symbol
_atom_type_description
_atom_type_scat_dispersion_real
_atom_type_scat_dispersion_imag
_atom_type_scat_source
H H 0.000 0.000
;
International Tables for Crystallography
(1992, Vol. C, Table 6.1.1.4)
;
B B 0.001 0.001
;
International Tables for Crystallography
(1992, Vol. C, Tables 4.2.6.8 and 6.1.1.4)
;
F F 0.017 0.010
;
International Tables for Crystallography
(1992, Vol. C, Tables 4.2.6.8 and 6.1.1.4)
;
N N 0.006 0.003
;
International Tables for Crystallography
(1992, Vol. C, Tables 4.2.6.8 and 6.1.1.4)
;
Pd Pd -0.999 1.007
;
International Tables for Crystallography
(1992, Vol. C, Tables 4.2.6.8 and 6.1.1.4)
;
C C 0.003 0.002
;
International Tables for Crystallography
(1992, Vol. C, Tables 4.2.6.8 and 6.1.1.4)
;
O O 0.011 0.006
;
International Tables for Crystallography
(1992, Vol. C, Tables 4.2.6.8 and 6.1.1.4)
;

loop_
_geom_angle_atom_site_label_1
_geom_angle_atom_site_label_2
_geom_angle_atom_site_label_3
_geom_angle
_geom_angle_publ_flag
Pd2 Pd1 N1 95.64(14) yes
Pd2 Pd1 N2 107.31(13) yes
Pd2 Pd1 C1 71.51(16) yes
Pd2 Pd1 C2 90.69(18) yes
Pd2 Pd1 C3 73.40(18) yes
N1 Pd1 N2 79.40(17) yes
N1 Pd1 C1 108.12(19) yes
N1 Pd1 C2 140.93(19) yes
N1 Pd1 C3 168.5(3) yes
N2 Pd1 C1 172.41(18) yes
N2 Pd1 C2 134.9(2) yes
N2 Pd1 C3 106.7(2) yes
C1 Pd1 C2 38.6(3) yes
C1 Pd1 C3 65.7(2) yes
C2 Pd1 C3 38.8(3) yes
Pd1 Pd2 N3 102.05(14) yes
Pd1 Pd2 N4 91.11(14) yes
Pd1 Pd2 C4 72.28(16) yes
Pd1 Pd2 C5 92.23(17) yes
Pd1 Pd2 C6 74.90(16) yes
N3 Pd2 N4 79.30(17) yes
N3 Pd2 C4 171.60(19) yes
N3 Pd2 C5 137.2(2) yes
N3 Pd2 C6 107.17(18) yes
N4 Pd2 C4 106.63(19) yes
N4 Pd2 C5 141.22(19) yes
N4 Pd2 C6 165.4(2) yes
C4 Pd2 C5 39.2(3) yes
C4 Pd2 C6 65.7(2) yes
C5 Pd2 C6 38.4(2) yes
Pd4 Pd3 N5 97.93(14) yes
Pd4 Pd3 N6 106.03(13) yes
Pd4 Pd3 C41 71.40(15) yes
Pd4 Pd3 C42 91.38(18) yes
Pd4 Pd3 C43 73.52(17) yes
N5 Pd3 N6 79.52(17) yes
N5 Pd3 C41 107.28(18) yes
N5 Pd3 C42 138.91(19) yes
N5 Pd3 C43 170.1(2) yes
N6 Pd3 C41 172.89(18) yes
N6 Pd3 C42 135.8(2) yes
N6 Pd3 C43 107.39(19) yes
C41 Pd3 C42 39.1(2) yes
C41 Pd3 C43 65.6(2) yes
C42 Pd3 C43 38.9(2) yes
Pd3 Pd4 N7 100.17(14) yes
Pd3 Pd4 N8 91.13(14) yes
Pd3 Pd4 C44 91.90(17) yes
Pd3 Pd4 C45 74.40(16) yes
Pd3 Pd4 C46 72.19(16) yes
N7 Pd4 N8 79.33(18) yes
N7 Pd4 C44 137.2(2) yes
N7 Pd4 C45 105.97(18) yes
N7 Pd4 C46 169.34(19) yes
N8 Pd4 C44 141.73(19) yes
N8 Pd4 C45 165.2(3) yes
N8 Pd4 C46 107.77(19) yes
C44 Pd4 C45 38.7(2) yes
C44 Pd4 C46 38.5(3) yes
C45 Pd4 C46 65.2(2) yes
F18 F3 B1 56.1(11) yes
F17 F4 F18 133(2) yes
F17 F4 B1 73.9(13) yes
F18 F4 B1 61.3(15) yes
F4 F17 B1 57.2(15) yes
F3 F18 F4 134.8(18) yes
F3 F18 B1 71.0(18) yes
F4 F18 B1 64.1(13) yes
N9 O1 N10 24.3(12) yes
N9 O2 N10 7.9(9) yes
Pd1 N1 C17 128.5(4) yes
Pd1 N1 C28 113.4(4) yes
C17 N1 C28 118.0(5) yes
Pd1 N2 C26 128.9(4) yes
Pd1 N2 C27 112.2(4) yes
C26 N2 C27 118.8(5) yes
Pd2 N3 C29 129.5(4) yes
Pd2 N3 C40 112.3(4) yes
C29 N3 C40 118.0(5) yes
Pd2 N4 C38 128.5(4) yes
Pd2 N4 C39 112.5(4) yes
C38 N4 C39 118.1(5) yes
Pd3 N5 C57 127.9(4) yes
Pd3 N5 C68 112.6(4) yes
C57 N5 C68 119.4(5) yes
Pd3 N6 C66 129.7(4) yes
Pd3 N6 C67 112.2(4) yes
C66 N6 C67 118.1(5) yes
Pd4 N7 C69 129.5(4) yes
Pd4 N7 C80 112.7(4) yes
C69 N7 C80 117.3(5) yes
Pd4 N8 C78 129.3(4) yes
Pd4 N8 C79 112.1(4) yes
C78 N8 C79 117.7(5) yes
O1 N9 O2 124.5(12) yes
O1 N9 C105 156.3(16) yes
O1 N9 C108 119.4(11) yes
O2 N9 C105 33.9(13) yes
O2 N9 C108 116.1(12) yes
C105 N9 C108 82.9(14) yes
O1 N10 O2 92.7(15) yes
O1 N10 O3 123.5(19) yes
O1 N10 C105 116.5(19) yes
O1 N10 C108 159(3) yes
O2 N10 O3 141.4(19) yes
O2 N10 C105 24.2(10) yes
O2 N10 C108 107.3(17) yes
O3 N10 C105 119(2) yes
O3 N10 C108 35.6(14) yes
C105 N10 C108 84.0(18) yes
Pd1 C1 C2 67.7(3) yes
Pd1 C1 C6 108.3(4) yes
C2 C1 C6 117.1(5) yes
Pd1 C2 C1 73.6(3) yes
Pd1 C2 C3 72.2(3) yes
Pd1 C2 C7 113.6(4) yes
C1 C2 C3 112.0(6) yes
C1 C2 C7 124.5(5) yes
C3 C2 C7 122.7(6) yes
Pd1 C3 C2 69.1(3) yes
Pd1 C3 C4 106.3(4) yes
C2 C3 C4 119.4(6) yes
Pd2 C4 C3 107.9(4) yes
Pd2 C4 C5 69.0(3) yes
C3 C4 C5 118.5(5) yes
Pd2 C5 C4 71.8(3) yes
Pd2 C5 C6 71.8(3) yes
Pd2 C5 C16 116.7(4) yes
C4 C5 C6 110.7(5) yes
C4 C5 C16 125.2(5) yes
C6 C5 C16 123.5(6) yes
Pd2 C6 C1 105.1(4) yes
Pd2 C6 C5 69.8(3) yes
C1 C6 C5 120.5(5) yes
C2 C7 C8 113.2(5) yes
C7 C8 C9 109.5(5) yes
C8 C9 C10 120.7(6) yes
C8 C9 C14 119.0(6) yes
C10 C9 C14 118.9(7) yes
C9 C10 C11 120.6(6) yes
C10 C11 C12 120.0(6) yes
C11 C12 C13 118.5(7) yes
C11 C12 C15 119.1(6) yes
C13 C12 C15 121.0(6) yes
C12 C13 C14 120.5(6) yes
C9 C14 C13 120.1(6) yes
C12 C15 C16 110.8(5) yes
C5 C16 C15 112.4(5) yes
N1 C17 C18 122.5(6) yes
C17 C18 C19 120.1(6) yes
C18 C19 C20 119.5(5) yes
C19 C20 C21 123.8(5) yes
C19 C20 C28 116.4(6) yes
C21 C20 C28 119.8(6) yes
C20 C21 C22 120.7(6) yes
C21 C22 C23 121.1(6) yes
C22 C23 C24 122.7(6) yes
C22 C23 C27 119.2(5) yes
C24 C23 C27 118.1(5) yes
C23 C24 C25 118.9(5) yes
C24 C25 C26 119.2(6) yes
N2 C26 C25 122.3(5) yes
N2 C27 C23 122.7(5) yes
N2 C27 C28 117.5(5) yes
C23 C27 C28 119.7(5) yes
N1 C28 C20 123.4(5) yes
N1 C28 C27 117.1(5) yes
C20 C28 C27 119.5(5) yes
N3 C29 C30 122.7(6) yes
C29 C30 C31 119.5(6) yes
C30 C31 C32 119.2(6) yes
C31 C32 C33 123.5(6) yes
C31 C32 C40 118.0(6) yes
C33 C32 C40 118.5(6) yes
C32 C33 C34 120.8(6) yes
C33 C34 C35 122.3(6) yes
C34 C35 C36 124.1(6) yes
C34 C35 C39 118.0(6) yes
C36 C35 C39 117.9(5) yes
C35 C36 C37 119.2(6) yes
C36 C37 C38 119.6(6) yes
N4 C38 C37 122.6(6) yes
N4 C39 C35 122.5(5) yes
N4 C39 C40 117.1(5) yes
C35 C39 C40 120.4(5) yes
N3 C40 C32 122.6(5) yes
N3 C40 C39 117.6(5) yes
C32 C40 C39 119.9(5) yes
Pd3 C41 C42 67.9(3) yes
Pd3 C41 C45 108.4(4) yes
C42 C41 C45 118.3(5) yes
Pd3 C42 C41 73.0(3) yes
Pd3 C42 C43 72.3(3) yes
Pd3 C42 C47 114.8(4) yes
C41 C42 C43 110.5(6) yes
C41 C42 C47 123.6(5) yes
C43 C42 C47 125.3(5) yes
Pd3 C43 C42 68.8(3) yes
Pd3 C43 C46 106.4(4) yes
C42 C43 C46 119.7(5) yes
Pd4 C44 C45 71.4(3) yes
Pd4 C44 C46 72.8(3) yes
Pd4 C44 C56 116.4(4) yes
C45 C44 C46 110.6(5) yes
C45 C44 C56 123.8(5) yes
C46 C44 C56 125.0(5) yes
Pd4 C45 C41 105.7(4) yes
Pd4 C45 C44 69.9(3) yes
C41 C45 C44 120.2(5) yes
Pd4 C46 C43 107.8(4) yes
Pd4 C46 C44 68.8(3) yes
C43 C46 C44 119.4(5) yes
C42 C47 C48 114.2(5) yes
C47 C48 C49 110.4(5) yes
C48 C49 C50 120.8(5) yes
C48 C49 C54 119.3(6) yes
C50 C49 C54 118.0(6) yes
C49 C50 C51 121.2(6) yes
C50 C51 C52 120.1(6) yes
C51 C52 C53 118.0(6) yes
C51 C52 C55 120.5(6) yes
C53 C52 C55 120.1(5) yes
C52 C53 C54 121.0(6) yes
C49 C54 C53 120.4(6) yes
C52 C55 C56 110.6(5) yes
C44 C56 C55 113.1(5) yes
N5 C57 C58 122.2(5) yes
C57 C58 C59 119.9(6) yes
C58 C59 C60 118.5(5) yes
C59 C60 C61 123.3(5) yes
C59 C60 C68 118.2(5) yes
C61 C60 C68 118.5(5) yes
C60 C61 C62 121.7(6) yes
C61 C62 C63 121.0(6) yes
C62 C63 C64 124.1(6) yes
C62 C63 C67 119.1(5) yes
C64 C63 C67 116.9(5) yes
C63 C64 C65 120.3(6) yes
C64 C65 C66 119.1(6) yes
N6 C66 C65 122.8(5) yes
N6 C67 C63 122.8(5) yes
N6 C67 C68 117.6(5) yes
C63 C67 C68 119.5(5) yes
N5 C68 C60 121.8(5) yes
N5 C68 C67 118.0(5) yes
C60 C68 C67 120.2(5) yes
N7 C69 C70 122.7(6) yes
C69 C70 C71 119.5(6) yes
C70 C71 C72 120.1(6) yes
C71 C72 C73 124.5(5) yes
C71 C72 C80 116.6(5) yes
C73 C72 C80 118.9(5) yes
C72 C73 C74 122.0(6) yes
C73 C74 C75 120.6(6) yes
C74 C75 C76 123.3(6) yes
C74 C75 C79 119.3(6) yes
C76 C75 C79 117.4(5) yes
C75 C76 C77 118.9(6) yes
C76 C77 C78 120.0(6) yes
N8 C78 C77 122.9(6) yes
N8 C79 C75 122.9(5) yes
N8 C79 C80 117.1(5) yes
C75 C79 C80 120.0(5) yes
N7 C80 C72 123.7(5) yes
N7 C80 C79 117.1(5) yes
C72 C80 C79 119.2(5) yes
C82 C81 C86 120.3(7) yes
C81 C82 C83 120.1(6) yes
C82 C83 C84 120.1(7) yes
C83 C84 C85 119.6(7) yes
C84 C85 C86 119.8(6) yes
C81 C86 C85 120.1(7) yes
C88 C87 C92 122.0(17) yes
C87 C88 C89 112.7(16) yes
C88 C89 C90 126.6(16) yes
C89 C90 C91 118.5(15) yes
C90 C91 C92 116.7(14) yes
C87 C92 C91 123.0(15) yes
C94 C93 C98 118.7(13) yes
C93 C94 C95 121.4(13) yes
C94 C95 C96 120.9(13) yes
C95 C96 C97 119.5(15) yes
C95 C96 C103 127.1(18) yes
C97 C96 C103 7.6(13) yes
C96 C97 C98 119.2(16) yes
C93 C98 C97 120.2(14) yes
C100 C99 C104 120.2(17) yes
C99 C100 C101 117.7(19) yes
C100 C101 C102 121(2) yes
C101 C102 C103 121.0(19) yes
C96 C103 C102 18.1(14) yes
C96 C103 C104 137(2) yes
C102 C103 C104 118.5(17) yes
C99 C104 C103 121.0(17) yes
N9 C105 N10 17.7(11) yes
N9 C108 N10 16.6(12) yes
C110 C109 C114 121(2) yes
C109 C110 C111 119.7(18) yes
C110 C111 C112 118.6(16) yes
C111 C112 C113 118.3(17) yes
C112 C113 C114 122(2) yes
C109 C114 C113 120(3) yes
F1 B1 F2 110.9(16) yes
F1 B1 F3 102.0(8) yes
F1 B1 F4 112.8(9) yes
F1 B1 F17 102.0(11) yes
F1 B1 F18 116.7(11) yes
F1 B1 F19 115.4(13) yes
F2 B1 F3 107.5(16) yes
F2 B1 F4 115.2(17) yes
F2 B1 F17 77.3(18) yes
F2 B1 F18 131.1(19) yes
F2 B1 F19 22.6(19) yes
F3 B1 F4 107.4(10) yes
F3 B1 F17 151.8(13) yes
F3 B1 F18 53(2) yes
F3 B1 F19 85.0(15) yes
F4 B1 F17 48.9(14) yes
F4 B1 F18 55(2) yes
F4 B1 F19 126.2(14) yes
F17 B1 F18 102(3) yes
F17 B1 F19 98.0(18) yes
F18 B1 F19 118(2) yes
F5 B2 F6 108.2(6) yes
F5 B2 F7 108.4(7) yes
F5 B2 F8 109.5(7) yes
F6 B2 F7 109.1(6) yes
F6 B2 F8 110.7(7) yes
F7 B2 F8 110.9(6) yes
F9 B3 F10 109.2(6) yes
F9 B3 F11 110.2(6) yes
F9 B3 F12 109.0(6) yes
F10 B3 F11 109.1(6) yes
F10 B3 F12 109.7(6) yes
F11 B3 F12 109.7(6) yes
F13 B4 F14 109.4(6) yes
F13 B4 F15 110.9(7) yes
F13 B4 F16 110.0(6) yes
F14 B4 F15 107.8(6) yes
F14 B4 F16 111.6(6) yes
F15 B4 F16 107.0(6) yes
Pd1 C1 H66 111.676 no
C2 C1 H66 114.871 no
C6 C1 H66 122.991 no
Pd1 C3 H63 114.294 no
C2 C3 H63 119.519 no
C4 C3 H63 116.698 no
Pd2 C4 H64 114.661 no
C3 C4 H64 115.047 no
C5 C4 H64 121.459 no
Pd2 C6 H65 112.901 no
C1 C6 H65 109.688 no
C5 C6 H65 127.284 no
C2 C7 H13 106.377 no
C2 C7 H14 107.005 no
C8 C7 H13 110.119 no
C8 C7 H14 110.704 no
H13 C7 H14 109.288 no
C7 C8 H15 111.925 no
C7 C8 H16 111.398 no
C9 C8 H15 107.431 no
C9 C8 H16 107.055 no
H15 C8 H16 109.301 no
C9 C10 H21 119.464 no
C11 C10 H21 119.949 no
C10 C11 H22 120.499 no
C12 C11 H22 119.466 no
C12 C13 H23 119.449 no
C14 C13 H23 120.001 no
C9 C14 H24 119.403 no
C13 C14 H24 120.535 no
C12 C15 H17 106.037 no
C12 C15 H18 106.265 no
C16 C15 H17 112.024 no
C16 C15 H18 112.248 no
H17 C15 H18 109.152 no
C5 C16 H19 106.514 no
C5 C16 H20 106.497 no
C15 C16 H19 110.847 no
C15 C16 H20 111.152 no
H19 C16 H20 109.259 no
N1 C17 H41 118.404 no
C18 C17 H41 119.076 no
C17 C18 H42 119.676 no
C19 C18 H42 120.180 no
C18 C19 H43 120.586 no
C20 C19 H43 119.905 no
C20 C21 H44 119.293 no
C22 C21 H44 119.999 no
C21 C22 H45 118.891 no
C23 C22 H45 120.041 no
C23 C24 H46 120.136 no
C25 C24 H46 120.957 no
C24 C25 H47 120.311 no
C26 C25 H47 120.488 no
N2 C26 H48 118.998 no
C25 C26 H48 118.690 no
N3 C29 H49 118.422 no
C30 C29 H49 118.874 no
C29 C30 H50 120.572 no
C31 C30 H50 119.920 no
C30 C31 H51 120.517 no
C32 C31 H51 120.289 no
C32 C33 H52 119.438 no
C34 C33 H52 119.727 no
C33 C34 H53 118.613 no
C35 C34 H53 119.059 no
C35 C36 H54 119.816 no
C37 C36 H54 121.007 no
C36 C37 H55 119.989 no
C38 C37 H55 120.409 no
N4 C38 H56 118.398 no
C37 C38 H56 118.991 no
Pd3 C41 H70 110.561 no
C42 C41 H70 119.591 no
C45 C41 H70 118.600 no
Pd3 C43 H67 111.308 no
C42 C43 H67 118.638 no
C46 C43 H67 118.397 no
Pd4 C45 H69 112.657 no
C41 C45 H69 118.293 no
C44 C45 H69 117.623 no
Pd4 C46 H68 111.441 no
C43 C46 H68 116.312 no
C44 C46 H68 120.730 no
C42 C47 H5 107.790 no
C42 C47 H6 105.986 no
C48 C47 H5 110.329 no
C48 C47 H6 108.915 no
H5 C47 H6 109.424 no
C47 C48 H7 110.326 no
C47 C48 H8 111.820 no
C49 C48 H7 106.669 no
C49 C48 H8 108.108 no
H7 C48 H8 109.358 no
C49 C50 H1 118.905 no
C51 C50 H1 119.938 no
C50 C51 H2 120.273 no
C52 C51 H2 119.639 no
C52 C53 H3 119.424 no
C54 C53 H3 119.555 no
C49 C54 H4 119.730 no
C53 C54 H4 119.835 no
C52 C55 H9 106.585 no
C52 C55 H10 107.214 no
C56 C55 H9 111.801 no
C56 C55 H10 111.138 no
H9 C55 H10 109.280 no
C44 C56 H11 108.034 no
C44 C56 H12 106.680 no
C55 C56 H11 110.052 no
C55 C56 H12 109.444 no
H11 C56 H12 109.425 no
N5 C57 H25 118.168 no
C58 C57 H25 119.630 no
C57 C58 H26 120.639 no
C59 C58 H26 119.444 no
C58 C59 H27 121.484 no
C60 C59 H27 119.961 no
C60 C61 H28 119.007 no
C62 C61 H28 119.264 no
C61 C62 H29 119.935 no
C63 C62 H29 119.100 no
C63 C64 H30 119.294 no
C65 C64 H30 120.410 no
C64 C65 H31 120.504 no
C66 C65 H31 120.420 no
N6 C66 H32 118.260 no
C65 C66 H32 118.905 no
N7 C69 H33 117.987 no
C70 C69 H33 119.274 no
C69 C70 H34 119.630 no
C71 C70 H34 120.885 no
C70 C71 H35 119.835 no
C72 C71 H35 120.072 no
C72 C73 H36 119.303 no
C74 C73 H36 118.735 no
C73 C74 H37 119.935 no
C75 C74 H37 119.425 no
C75 C76 H38 120.558 no
C77 C76 H38 120.492 no
C76 C77 H39 119.896 no
C78 C77 H39 120.048 no
N8 C78 H40 118.377 no
C77 C78 H40 118.757 no
C82 C81 H57 119.241 no
C86 C81 H57 120.494 no
C81 C82 H58 120.354 no
C83 C82 H58 119.544 no
C82 C83 H59 120.321 no
C84 C83 H59 119.612 no
C83 C84 H60 120.192 no
C85 C84 H60 120.177 no
C84 C85 H61 119.793 no
C86 C85 H61 120.357 no
C81 C86 H62 119.672 no
C85 C86 H62 120.225 no

loop_
_geom_bond_atom_site_label_1
_geom_bond_atom_site_label_2
_geom_bond_distance
_geom_bond_publ_flag
Pd1 Pd2 2.7789(6) yes
Pd1 N1 2.096(5) yes
Pd1 N2 2.128(5) yes
Pd1 C1 2.192(6) yes
Pd1 C2 2.115(6) yes
Pd1 C3 2.155(6) yes
Pd2 N3 2.118(5) yes
Pd2 N4 2.098(5) yes
Pd2 C4 2.163(6) yes
Pd2 C5 2.125(5) yes
Pd2 C6 2.150(5) yes
Pd3 Pd4 2.7732(6) yes
Pd3 N5 2.108(4) yes
Pd3 N6 2.117(5) yes
Pd3 C41 2.179(6) yes
Pd3 C42 2.111(6) yes
Pd3 C43 2.157(6) yes
Pd4 N7 2.112(5) yes
Pd4 N8 2.105(5) yes
Pd4 C44 2.120(5) yes
Pd4 C45 2.140(6) yes
Pd4 C46 2.172(6) yes
F1 B1 1.380(10) yes
F2 B1 1.30(3) yes
F3 F18 1.22(5) yes
F3 B1 1.444(17) yes
F4 F17 1.16(4) yes
F4 F18 1.18(4) yes
F4 B1 1.300(14) yes
F5 B2 1.385(10) yes
F6 B2 1.389(9) yes
F7 B2 1.370(9) yes
F8 B2 1.376(9) yes
F9 B3 1.381(10) yes
F10 B3 1.395(8) yes
F11 B3 1.384(10) yes
F12 B3 1.389(9) yes
F13 B4 1.378(10) yes
F14 B4 1.390(9) yes
F15 B4 1.396(10) yes
F16 B4 1.390(9) yes
F17 B1 1.49(3) yes
F18 B1 1.27(2) yes
F19 B1 1.35(3) yes
O1 N9 1.199(11) yes
O1 N10 1.23(3) yes
O2 N9 1.207(16) yes
O2 N10 1.68(3) yes
O3 N10 1.30(3) yes
N1 C17 1.340(8) yes
N1 C28 1.367(7) yes
N2 C26 1.313(7) yes
N2 C27 1.366(7) yes
N3 C29 1.332(8) yes
N3 C40 1.359(7) yes
N4 C38 1.333(7) yes
N4 C39 1.372(7) yes
N5 C57 1.333(7) yes
N5 C68 1.359(7) yes
N6 C66 1.330(7) yes
N6 C67 1.368(7) yes
N7 C69 1.337(8) yes
N7 C80 1.358(7) yes
N8 C78 1.339(8) yes
N8 C79 1.377(7) yes
N9 C105 1.16(2) yes
N9 C108 1.48(2) yes
N10 C105 1.48(3) yes
N10 C108 1.13(3) yes
C1 C2 1.427(8) yes
C1 C6 1.526(9) yes
C2 C3 1.418(8) yes
C2 C7 1.519(9) yes
C3 C4 1.506(9) yes
C4 C5 1.438(9) yes
C5 C6 1.404(8) yes
C5 C16 1.513(9) yes
C7 C8 1.572(8) yes
C8 C9 1.509(11) yes
C9 C10 1.374(10) yes
C9 C14 1.406(9) yes
C10 C11 1.399(10) yes
C11 C12 1.404(9) yes
C12 C13 1.384(9) yes
C12 C15 1.507(10) yes
C13 C14 1.392(10) yes
C15 C16 1.575(8) yes
C17 C18 1.392(8) yes
C18 C19 1.367(9) yes
C19 C20 1.430(9) yes
C20 C21 1.416(9) yes
C20 C28 1.406(8) yes
C21 C22 1.362(9) yes
C22 C23 1.437(8) yes
C23 C24 1.409(8) yes
C23 C27 1.392(8) yes
C24 C25 1.379(9) yes
C25 C26 1.418(9) yes
C27 C28 1.444(8) yes
C29 C30 1.401(8) yes
C30 C31 1.376(9) yes
C31 C32 1.394(9) yes
C32 C33 1.441(9) yes
C32 C40 1.413(8) yes
C33 C34 1.345(9) yes
C34 C35 1.435(8) yes
C35 C36 1.416(9) yes
C35 C39 1.405(8) yes
C36 C37 1.367(9) yes
C37 C38 1.412(9) yes
C39 C40 1.435(8) yes
C41 C42 1.438(8) yes
C41 C45 1.505(9) yes
C42 C43 1.421(8) yes
C42 C47 1.497(9) yes
C43 C46 1.498(9) yes
C44 C45 1.411(8) yes
C44 C46 1.414(9) yes
C44 C56 1.512(9) yes
C47 C48 1.565(8) yes
C48 C49 1.507(10) yes
C49 C50 1.378(9) yes
C49 C54 1.400(8) yes
C50 C51 1.397(10) yes
C51 C52 1.393(9) yes
C52 C53 1.390(9) yes
C52 C55 1.514(9) yes
C53 C54 1.383(10) yes
C55 C56 1.588(8) yes
C57 C58 1.395(8) yes
C58 C59 1.384(9) yes
C59 C60 1.417(8) yes
C60 C61 1.425(8) yes
C60 C68 1.410(7) yes
C61 C62 1.357(9) yes
C62 C63 1.424(8) yes
C63 C64 1.402(8) yes
C63 C67 1.416(8) yes
C64 C65 1.373(9) yes
C65 C66 1.405(8) yes
C67 C68 1.431(8) yes
C69 C70 1.398(8) yes
C70 C71 1.371(9) yes
C71 C72 1.395(9) yes
C72 C73 1.427(8) yes
C72 C80 1.414(8) yes
C73 C74 1.352(9) yes
C74 C75 1.435(8) yes
C75 C76 1.417(8) yes
C75 C79 1.403(8) yes
C76 C77 1.383(9) yes
C77 C78 1.385(9) yes
C79 C80 1.446(8) yes
C81 C82 1.384(10) yes
C81 C86 1.377(9) yes
C82 C83 1.374(10) yes
C83 C84 1.397(9) yes
C84 C85 1.386(10) yes
C85 C86 1.387(10) yes
C87 C88 1.48(3) yes
C87 C92 1.36(3) yes
C88 C89 1.44(3) yes
C89 C90 1.32(3) yes
C90 C91 1.50(3) yes
C91 C92 1.39(3) yes
C93 C94 1.41(3) yes
C93 C98 1.39(3) yes
C94 C95 1.39(2) yes
C95 C96 1.38(3) yes
C96 C97 1.42(3) yes
C96 C103 1.00(3) yes
C97 C98 1.44(3) yes
C99 C100 1.42(3) yes
C99 C104 1.39(3) yes
C100 C101 1.36(4) yes
C101 C102 1.36(4) yes
C102 C103 1.41(3) yes
C103 C104 1.35(3) yes
C109 C110 1.39(3) yes
C109 C114 1.34(4) yes
C110 C111 1.38(4) yes
C111 C112 1.42(3) yes
C112 C113 1.38(3) yes
C113 C114 1.34(4) yes
C1 H66 1.105 no
C3 H63 0.885 no
C4 H64 0.990 no
C6 H65 0.964 no
C7 H13 0.970 no
C7 H14 0.970 no
C8 H15 0.970 no
C8 H16 0.970 no
C10 H21 0.930 no
C11 H22 0.930 no
C13 H23 0.930 no
C14 H24 0.930 no
C15 H17 0.970 no
C15 H18 0.970 no
C16 H19 0.970 no
C16 H20 0.970 no
C17 H41 0.930 no
C18 H42 0.930 no
C19 H43 0.930 no
C21 H44 0.930 no
C22 H45 0.931 no
C24 H46 0.930 no
C25 H47 0.930 no
C26 H48 0.930 no
C29 H49 0.930 no
C30 H50 0.930 no
C31 H51 0.930 no
C33 H52 0.930 no
C34 H53 0.930 no
C36 H54 0.930 no
C37 H55 0.930 no
C38 H56 0.930 no
C41 H70 1.034 no
C43 H67 0.926 no
C45 H69 1.036 no
C46 H68 0.909 no
C47 H5 0.970 no
C47 H6 0.970 no
C48 H7 0.970 no
C48 H8 0.970 no
C50 H1 0.930 no
C51 H2 0.930 no
C53 H3 0.930 no
C54 H4 0.930 no
C55 H9 0.970 no
C55 H10 0.970 no
C56 H11 0.970 no
C56 H12 0.970 no
C57 H25 0.930 no
C58 H26 0.930 no
C59 H27 0.930 no
C61 H28 0.930 no
C62 H29 0.930 no
C64 H30 0.930 no
C65 H31 0.930 no
C66 H32 0.930 no
C69 H33 0.930 no
C70 H34 0.930 no
C71 H35 0.930 no
C73 H36 0.930 no
C74 H37 0.930 no
C76 H38 0.930 no
C77 H39 0.930 no
C78 H40 0.930 no
C81 H57 0.930 no
C82 H58 0.930 no
C83 H59 0.930 no
C84 H60 0.930 no
C85 H61 0.930 no
C86 H62 0.930 no

loop_
_geom_contact_atom_site_label_1
_geom_contact_atom_site_label_2
_geom_contact_distance
_geom_contact_publ_flag
_geom_contact_site_symmetry_2
O3 N9 1.78(3) no .
N1 N3 3.432(8) no .
N1 C19 2.799(7) no .
N1 C40 3.545(8) no .
N2 N4 3.461(7) no .
N2 C24 2.794(7) no .
N2 C38 3.444(8) no .
N3 C17 3.447(8) no .
N3 C31 2.799(8) no .
N4 C36 2.806(8) no .
N5 N7 3.440(7) no .
N5 C59 2.796(7) no .
N5 C80 3.502(8) no .
N6 N8 3.407(7) no .
N6 C64 2.793(8) no .
N6 C78 3.470(8) no .
N7 C57 3.502(8) no .
N7 C71 2.796(8) no .
N8 C76 2.805(8) no .
C1 C4 2.801(8) no .
C1 C8 3.498(9) no .
C1 C9 3.387(8) no .
C1 C10 3.241(8) no .
C1 C11 3.579(8) no .
C2 C5 2.889(9) no .
C2 C9 2.681(8) no .
C2 C10 3.133(8) no .
C2 C14 3.085(8) no .
C3 C6 2.789(9) no .
C3 C8 3.536(9) no .
C3 C9 3.365(8) no .
C3 C13 3.433(8) no .
C3 C14 3.144(8) no .
C4 C12 3.345(8) no .
C4 C13 3.207(8) no .
C4 C14 3.546(8) no .
C4 C15 3.454(9) no .
C5 C11 3.101(8) no .
C5 C12 2.694(8) no .
C5 C13 3.174(8) no .
C6 C10 3.499(8) no .
C6 C11 3.208(8) no .
C6 C12 3.405(7) no .
C6 C15 3.547(8) no .
C7 C10 3.315(9) no .
C7 C14 3.209(9) no .
C9 C12 2.800(10) no .
C10 C13 2.773(9) no .
C11 C14 2.771(9) no .
C11 C16 3.216(8) no .
C13 C16 3.364(9) no .
C17 C20 2.770(9) no .
C17 C29 3.495(9) no .
C18 C28 2.731(9) no .
C20 C23 2.826(8) no .
C21 C27 2.820(8) no .
C22 C28 2.810(9) no .
C23 C26 2.752(8) no .
C25 C27 2.730(9) no .
C26 C38 3.491(9) no .
C28 C39 3.588(8) no .
C29 C32 2.746(8) no .
C30 C40 2.728(8) no .
C32 C35 2.850(9) no .
C33 C39 2.816(8) no .
C34 C40 2.806(8) no .
C35 C38 2.755(8) no .
C37 C39 2.740(8) no .
C41 C46 2.776(8) no .
C41 C48 3.462(9) no .
C41 C49 3.360(8) no .
C41 C50 3.232(8) no .
C41 C51 3.549(8) no .
C42 C44 2.896(9) no .
C42 C49 2.709(8) no .
C42 C50 3.191(8) no .
C42 C54 3.072(8) no .
C43 C45 2.777(8) no .
C43 C48 3.575(9) no .
C43 C49 3.448(8) no .
C43 C53 3.482(8) no .
C43 C54 3.203(8) no .
C44 C51 3.181(8) no .
C44 C52 2.715(8) no .
C44 C53 3.132(8) no .
C45 C50 3.509(8) no .
C45 C51 3.204(8) no .
C45 C52 3.347(7) no .
C45 C55 3.499(8) no .
C46 C52 3.426(8) no .
C46 C53 3.245(8) no .
C46 C54 3.579(8) no .
C46 C55 3.530(9) no .
C47 C50 3.331(9) no .
C47 C54 3.198(8) no .
C49 C52 2.809(9) no .
C50 C53 2.754(8) no .
C51 C54 2.764(9) no .
C51 C56 3.309(9) no .
C53 C56 3.303(9) no .
C57 C60 2.757(8) no .
C57 C69 3.503(9) no .
C58 C68 2.744(8) no .
C60 C63 2.839(8) no .
C61 C67 2.811(8) no .
C62 C68 2.813(9) no .
C63 C66 2.762(8) no .
C65 C67 2.735(8) no .
C66 C78 3.428(9) no .
C67 C79 3.592(9) no .
C69 C72 2.758(8) no .
C70 C80 2.717(8) no .
C72 C75 2.838(8) no .
C73 C79 2.810(8) no .
C74 C80 2.828(9) no .
C75 C78 2.763(8) no .
C77 C79 2.732(8) no .
C81 C84 2.768(10) no .
C82 C85 2.770(9) no .
C83 C86 2.767(10) no .
C87 C90 2.82(3) no .
C88 C91 2.90(3) no .
C89 C92 2.76(2) no .
C93 C96 2.84(3) no .
C93 C101 1.93(3) no .
C93 C102 2.61(3) no .
C93 C103 2.62(3) no .
C93 C104 1.92(3) no .
C94 C97 2.80(3) no .
C94 C99 1.99(3) no .
C94 C102 1.96(3) no .
C94 C103 2.73(3) no .
C94 C104 2.71(3) no .
C95 C98 2.806(18) no .
C95 C99 2.77(3) no .
C95 C100 1.99(3) no .
C95 C104 2.81(3) no .
C96 C99 2.83(3) no .
C96 C100 2.73(3) no .
C96 C101 1.87(4) no .
C97 C99 2.11(3) no .
C97 C100 2.75(3) no .
C97 C101 2.59(4) no .
C97 C102 1.77(3) no .
C98 C100 2.00(3) no .
C98 C101 2.60(3) no .
C98 C102 2.53(3) no .
C98 C103 1.80(3) no .
C99 C102 2.73(3) no .
C100 C103 2.79(3) no .
C101 C104 2.75(3) no .
C109 C112 2.75(3) no .
C110 C113 2.73(3) no .
C111 C114 2.77(3) no .
F1 O1 3.394(8) no 4_554
F1 O3 3.50(2) no 4_554
F1 N10 3.57(2) no 4_554
F1 C3 3.498(9) no 4_554
F1 C26 3.435(8) no 4_554
F2 C14 3.32(3) no 4_554
F2 C88 3.44(4) no 1_554
F3 C11 3.238(14) no .
F3 C85 3.334(12) no 4_454
F3 C86 3.472(12) no 4_454
F3 C90 3.122(19) no 3_556
F3 C111 3.60(3) no 3_556
F3 C112 3.135(19) no 3_556
F4 O2 3.367(18) no 4_554
F4 O3 3.26(3) no 4_554
F4 N9 3.157(16) no 4_554
F4 N10 3.21(3) no 4_554
F4 C73 3.537(13) no 3_555
F4 C74 3.289(13) no 3_555
F4 C105 3.33(3) no 4_554
F4 C108 3.172(19) no 4_554
F5 C43 3.514(8) no 1_655
F5 C54 3.390(8) no 1_655
F5 C82 3.378(9) no 4_554
F5 C83 3.455(8) no 4_554
F5 C97 3.38(2) no 2_655
F5 C103 3.506(19) no 2_655
F6 O1 3.121(7) no 4_554
F6 O2 3.551(13) no 4_554
F6 O3 3.19(2) no 4_554
F6 N9 3.020(11) no 4_554
F6 N10 2.85(2) no 4_554
F6 C37 3.199(8) no 4_554
F6 C38 3.376(8) no 4_554
F6 C105 3.309(19) no 4_554
F6 C108 3.100(18) no 4_554
F7 C47 3.499(8) no 1_655
F7 C55 3.531(8) no 4_655
F7 C83 3.584(8) no 4_554
F8 C51 3.463(8) no 4_655
F8 C55 3.520(7) no 4_655
F8 C56 3.531(8) no 4_655
F8 C83 3.490(9) no 4_554
F8 C93 3.336(15) no 4_554
F8 C100 3.43(2) no 4_554
F9 C10 3.451(8) no 1_655
F9 C84 3.505(8) no 4_554
F10 C55 3.506(7) no 4_655
F10 C58 3.403(7) no 3_555
F10 C64 3.310(8) no 1_655
F10 C65 3.275(8) no 1_655
F10 C95 3.346(15) no 3_656
F10 C96 3.429(17) no 3_656
F10 C102 3.31(2) no 3_656
F11 C7 3.572(7) no 1_655
F11 C8 3.527(8) no 1_655
F11 C56 3.584(7) no 4_655
F11 C81 3.543(9) no .
F11 C96 3.529(17) no 3_656
F12 C1 3.382(7) no 1_655
F12 C7 3.560(7) no 1_655
F12 C22 3.444(8) no 3_656
F13 C25 3.495(8) no .
F13 C41 3.411(7) no 1_656
F13 C50 3.394(7) no 1_656
F13 C94 3.416(15) no .
F13 C101 3.50(3) no .
F14 C18 3.313(7) no 3_556
F14 C24 3.143(7) no .
F14 C25 3.277(8) no .
F14 C87 3.38(2) no .
F14 C92 3.336(16) no .
F14 C114 3.24(3) no .
F15 C13 3.396(8) no 4_555
F15 C47 3.344(7) no 1_656
F15 C48 3.438(8) no 1_656
F15 C87 3.44(2) no .
F15 C114 3.56(3) no .
F16 C41 3.449(7) no 1_656
F16 C57 3.297(7) no 1_656
F16 C62 3.430(8) no 3_556
F16 C64 3.498(8) no 3_556
F16 C95 3.444(14) no .
F16 C101 3.40(3) no .
F17 O1 3.13(3) no 4_554
F17 O2 2.92(3) no 4_554
F17 O3 3.52(3) no 4_554
F17 N9 2.85(3) no 4_554
F17 N10 3.05(3) no 4_554
F17 C88 3.57(3) no 1_554
F17 C105 3.12(3) no 4_554
F17 C108 3.41(3) no 4_554
F18 C15 3.55(2) no .
F18 C16 3.24(3) no .
F18 C90 3.17(3) no 3_556
F18 C111 3.48(4) no 3_556
F18 C112 3.40(4) no 3_556
F19 C77 3.33(3) no .
F19 C86 3.43(3) no 4_454
O1 F1 3.394(8) no 4_555
O1 F6 3.121(7) no 4_555
O1 F17 3.13(3) no 4_555
O1 C3 3.213(8) no .
O1 C4 3.228(8) no .
O1 C26 3.320(8) no .
O1 C38 3.270(8) no .
O2 F4 3.367(18) no 4_555
O2 F6 3.551(13) no 4_555
O2 F17 2.92(3) no 4_555
O2 C47 3.290(15) no 4_655
O2 C48 3.582(16) no 4_655
O2 C61 3.312(13) no 2_555
O3 F1 3.50(2) no 4_555
O3 F4 3.26(3) no 4_555
O3 F6 3.19(2) no 4_555
O3 F17 3.52(3) no 4_555
O3 C15 3.44(3) no 4_555
O3 C26 3.60(2) no .
N1 C22 3.532(9) no 3_556
N1 C23 3.510(8) no 3_556
N2 C20 3.563(9) no 3_556
N2 C21 3.597(8) no 3_556
N3 C72 3.441(9) no 3_555
N3 C80 3.599(8) no 3_555
N4 C70 3.537(9) no 3_555
N5 C62 3.411(8) no 3_455
N5 C63 3.479(8) no 3_455
N6 C60 3.513(8) no 3_455
N7 C32 3.474(8) no 3_555
N8 C30 3.530(9) no 3_555
N9 F4 3.157(16) no 4_555
N9 F6 3.020(11) no 4_555
N9 F17 2.85(3) no 4_555
N10 F1 3.57(2) no 4_555
N10 F4 3.21(3) no 4_555
N10 F6 2.85(2) no 4_555
N10 F17 3.05(3) no 4_555
C1 F12 3.382(7) no 1_455
C3 F1 3.498(9) no 4_555
C3 O1 3.213(8) no .
C4 O1 3.228(8) no .
C7 F11 3.572(7) no 1_455
C7 F12 3.560(7) no 1_455
C8 F11 3.527(8) no 1_455
C9 C31 3.498(8) no 2_555
C10 F9 3.451(8) no 1_455
C11 F3 3.238(14) no .
C12 C18 3.572(8) no 2_555
C13 F15 3.396(8) no 4_554
C14 F2 3.32(3) no 4_555
C15 F18 3.55(2) no .
C15 O3 3.44(3) no 4_554
C16 F18 3.24(3) no .
C17 C24 3.458(9) no 3_556
C18 F14 3.313(7) no 3_556
C18 C12 3.572(8) no 2_545
C18 C24 3.456(9) no 3_556
C18 C25 3.494(10) no 3_556
C19 C25 3.519(10) no 3_556
C19 C26 3.565(10) no 3_556
C20 N2 3.563(9) no 3_556
C20 C27 3.577(9) no 3_556
C21 N2 3.597(8) no 3_556
C22 F12 3.444(8) no 3_656
C22 N1 3.532(9) no 3_556
C23 N1 3.510(8) no 3_556
C23 C28 3.562(9) no 3_556
C24 F14 3.143(7) no .
C24 C17 3.458(9) no 3_556
C24 C18 3.456(9) no 3_556
C25 F13 3.495(8) no .
C25 F14 3.277(8) no .
C25 C18 3.494(10) no 3_556
C25 C19 3.519(10) no 3_556
C26 F1 3.435(8) no 4_555
C26 O1 3.320(8) no .
C26 O3 3.60(2) no .
C26 C19 3.565(10) no 3_556
C27 C20 3.577(9) no 3_556
C27 C28 3.536(9) no 3_556
C28 C23 3.562(9) no 3_556
C28 C27 3.536(9) no 3_556
C29 C79 3.589(9) no 3_555
C29 C80 3.521(9) no 3_555
C29 C89 3.466(15) no 3_556
C29 C111 3.522(17) no 3_556
C30 N8 3.530(9) no 3_555
C30 C79 3.348(9) no 3_555
C30 C110 3.574(17) no 3_556
C31 C9 3.498(8) no 2_545
C32 N7 3.474(8) no 3_555
C36 C93 3.498(16) no .
C36 C98 3.496(13) no .
C36 C99 3.487(16) no .
C36 C100 3.56(3) no .
C36 C104 3.511(17) no .
C37 F6 3.199(8) no 4_555
C37 C93 3.536(16) no .
C37 C100 3.51(3) no .
C38 F6 3.376(8) no 4_555
C38 O1 3.270(8) no .
C39 C70 3.448(9) no 3_555
C40 C69 3.556(9) no 3_555
C41 F13 3.411(7) no 1_454
C41 F16 3.449(7) no 1_454
C43 F5 3.514(8) no 1_455
C47 F7 3.499(8) no 1_455
C47 F15 3.344(7) no 1_454
C47 O2 3.290(15) no 4_454
C47 C105 3.59(3) no 4_454
C48 F15 3.438(8) no 1_454
C48 O2 3.582(16) no 4_454
C50 F13 3.394(7) no 1_454
C51 F8 3.463(8) no 4_454
C52 C58 3.586(8) no 2_454
C52 C59 3.584(8) no 2_454
C54 F5 3.390(8) no 1_455
C54 C71 3.591(8) no 2_454
C55 F7 3.531(8) no 4_454
C55 F8 3.520(7) no 4_454
C55 F10 3.506(7) no 4_454
C56 F8 3.531(8) no 4_454
C56 F11 3.584(7) no 4_454
C57 F16 3.297(7) no 1_454
C57 C63 3.536(9) no 3_455
C57 C64 3.468(9) no 3_455
C58 F10 3.403(7) no 3_555
C58 C52 3.586(8) no 2_444
C58 C64 3.361(9) no 3_455
C58 C65 3.497(10) no 3_455
C59 C52 3.584(8) no 2_444
C59 C65 3.558(9) no 3_455
C59 C66 3.519(9) no 3_455
C60 N6 3.513(8) no 3_455
C60 C67 3.454(9) no 3_455
C61 O2 3.312(13) no 2_545
C61 C105 3.18(2) no 2_545
C62 F16 3.430(8) no 3_556
C62 N5 3.411(8) no 3_455
C63 N5 3.479(8) no 3_455
C63 C57 3.536(9) no 3_455
C64 F10 3.310(8) no 1_455
C64 F16 3.498(8) no 3_556
C64 C57 3.468(9) no 3_455
C64 C58 3.361(9) no 3_455
C65 F10 3.275(8) no 1_455
C65 C58 3.497(10) no 3_455
C65 C59 3.558(9) no 3_455
C65 C84 3.584(9) no 4_454
C66 C59 3.519(9) no 3_455
C67 C60 3.454(9) no 3_455
C67 C68 3.523(9) no 3_455
C68 C67 3.523(9) no 3_455
C69 C40 3.556(9) no 3_555
C69 C93 3.487(16) no 1_454
C69 C98 3.582(13) no 1_454
C69 C99 3.463(17) no 1_454
C70 N4 3.537(9) no 3_555
C70 C39 3.448(9) no 3_555
C70 C98 3.558(14) no 1_454
C70 C104 3.588(16) no 1_454
C71 C54 3.591(8) no 2_444
C72 N3 3.441(9) no 3_555
C73 F4 3.537(13) no 3_555
C74 F4 3.289(13) no 3_555
C76 C89 3.507(16) no 3_556
C76 C90 3.483(16) no 3_556
C76 C110 3.552(18) no 3_556
C76 C111 3.444(16) no 3_556
C76 C112 3.519(19) no 3_556
C77 F19 3.33(3) no .
C77 C112 3.591(19) no 3_556
C78 C86 3.553(9) no 4_454
C79 C29 3.589(9) no 3_555
C79 C30 3.348(9) no 3_555
C80 N3 3.599(8) no 3_555
C80 C29 3.521(9) no 3_555
C81 F11 3.543(9) no .
C82 F5 3.378(9) no 4_555
C83 F5 3.455(8) no 4_555
C83 F7 3.584(8) no 4_555
C83 F8 3.490(9) no 4_555
C84 F9 3.505(8) no 4_555
C84 C65 3.584(9) no 4_655
C85 F3 3.334(12) no 4_655
C86 F3 3.472(12) no 4_655
C86 F19 3.43(3) no 4_655
C86 C78 3.553(9) no 4_655
C87 F14 3.38(2) no .
C87 F15 3.44(2) no .
C87 C110 2.08(3) no .
C87 C111 2.76(3) no .
C87 C112 2.68(3) no .
C87 C113 1.85(4) no .
C88 F2 3.44(4) no 1_556
C88 F17 3.57(3) no 1_556
C88 C111 2.03(3) no .
C88 C112 2.73(3) no .
C88 C113 2.65(4) no .
C88 C114 1.92(4) no .
C89 C29 3.466(15) no 3_556
C89 C76 3.507(16) no 3_556
C89 C89 3.57(3) no 3_557
C89 C109 1.91(3) no .
C89 C112 1.89(3) no .
C89 C113 2.55(3) no .
C89 C114 2.57(3) no .
C90 F3 3.122(19) no 3_556
C90 F18 3.17(3) no 3_556
C90 C76 3.483(16) no 3_556
C90 C109 2.66(3) no .
C90 C110 1.96(3) no .
C90 C113 1.96(3) no .
C90 C114 2.67(3) no .
C91 C109 2.73(3) no .
C91 C110 2.79(3) no .
C91 C111 2.11(3) no .
C91 C114 1.98(4) no .
C92 F14 3.336(16) no .
C92 C109 2.01(3) no .
C92 C110 2.77(3) no .
C92 C111 2.77(3) no .
C92 C112 1.99(3) no .
C93 F8 3.336(15) no 4_555
C93 C36 3.498(16) no .
C93 C37 3.536(16) no .
C93 C69 3.487(16) no 1_656
C94 F13 3.416(15) no .
C95 F10 3.346(15) no 3_656
C95 F16 3.444(14) no .
C96 F10 3.429(17) no 3_656
C96 F11 3.529(17) no 3_656
C97 F5 3.38(2) no 2_645
C98 C36 3.496(13) no .
C98 C69 3.582(13) no 1_656
C98 C70 3.558(14) no 1_656
C98 C98 3.500(19) no 3_656
C98 C104 3.59(3) no 3_656
C99 C36 3.487(16) no .
C99 C69 3.463(17) no 1_656
C100 F8 3.43(2) no 4_555
C100 C36 3.56(3) no .
C100 C37 3.51(3) no .
C101 F13 3.50(3) no .
C101 F16 3.40(3) no .
C102 F10 3.31(2) no 3_656
C103 F5 3.506(19) no 2_645
C104 C36 3.511(17) no .
C104 C70 3.588(16) no 1_656
C104 C98 3.59(3) no 3_656
C105 F4 3.33(3) no 4_555
C105 F6 3.309(19) no 4_555
C105 F17 3.12(3) no 4_555
C105 C47 3.59(3) no 4_655
C105 C61 3.18(2) no 2_555
C108 F4 3.172(19) no 4_555
C108 F6 3.100(18) no 4_555
C108 F17 3.41(3) no 4_555
C109 C89 1.91(3) no .
C109 C90 2.66(3) no .
C109 C91 2.73(3) no .
C109 C92 2.01(3) no .
C110 C30 3.574(17) no 3_556
C110 C76 3.552(18) no 3_556
C110 C87 2.08(3) no .
C110 C90 1.96(3) no .
C110 C91 2.79(3) no .
C110 C92 2.77(3) no .
C111 F3 3.60(3) no 3_556
C111 F18 3.48(4) no 3_556
C111 C29 3.522(17) no 3_556
C111 C76 3.444(16) no 3_556
C111 C87 2.76(3) no .
C111 C88 2.03(3) no .
C111 C91 2.11(3) no .
C111 C92 2.77(3) no .
C112 F3 3.135(19) no 3_556
C112 F18 3.40(4) no 3_556
C112 C76 3.519(19) no 3_556
C112 C77 3.591(19) no 3_556
C112 C87 2.68(3) no .
C112 C88 2.73(3) no .
C112 C89 1.89(3) no .
C112 C92 1.99(3) no .
C113 C87 1.85(4) no .
C113 C88 2.65(4) no .
C113 C89 2.55(3) no .
C113 C90 1.96(3) no .
C114 F14 3.24(3) no .
C114 F15 3.56(3) no .
C114 C88 1.92(4) no .
C114 C89 2.57(3) no .
C114 C90 2.67(3) no .
C114 C91 1.98(4) no .
Pd1 H13 3.0970 no .
Pd1 H14 3.1410 no .
Pd1 H41 3.1988 no .
Pd1 H48 3.2149 no .
Pd2 H19 3.1224 no .
Pd2 H20 3.2490 no .
Pd2 H49 3.2282 no .
Pd2 H56 3.2017 no .
Pd3 H5 3.0747 no .
Pd3 H6 3.1827 no .
Pd3 H25 3.1819 no .
Pd3 H32 3.2265 no .
Pd4 H11 3.2081 no .
Pd4 H12 3.1704 no .
Pd4 H33 3.2271 no .
Pd4 H40 3.2270 no .
N1 H42 3.2209 no .
N1 H66 3.5646 no .
N2 H47 3.2205 no .
N2 H63 3.4275 no .
N3 H41 3.5393 no .
N3 H50 3.2282 no .
N3 H65 3.3980 no .
N4 H55 3.2356 no .
N4 H64 3.4948 no .
N5 H26 3.2201 no .
N5 H70 3.4442 no .
N6 H31 3.2286 no .
N6 H67 3.4048 no .
N7 H25 3.5524 no .
N7 H34 3.2240 no .
N7 H69 3.4188 no .
N8 H39 3.2196 no .
N8 H68 3.4773 no .
C1 H13 2.6655 no .
C1 H14 3.2973 no .
C1 H21 3.4406 no .
C1 H41 3.2634 no .
C1 H63 3.1708 no .
C2 H15 3.1790 no .
C2 H16 3.2554 no .
C2 H21 3.5283 no .
C2 H24 3.4500 no .
C2 H64 3.3575 no .
C2 H65 3.2949 no .
C3 H13 3.2448 no .
C3 H14 2.6164 no .
C3 H24 3.3474 no .
C3 H48 3.2673 no .
C3 H66 3.3421 no .
C4 H19 2.7057 no .
C4 H20 3.3210 no .
C4 H23 3.4145 no .
C4 H56 3.2268 no .
C4 H65 3.2610 no .
C5 H17 3.2587 no .
C5 H18 3.1511 no .
C5 H22 3.4505 no .
C5 H23 3.5716 no .
C5 H63 3.2706 no .
C5 H66 3.5278 no .
C6 H19 3.2195 no .
C6 H20 2.5976 no .
C6 H22 3.4011 no .
C6 H49 3.3222 no .
C6 H64 3.2595 no .
C7 H21 3.5178 no .
C7 H24 3.3385 no .
C7 H63 2.7227 no .
C7 H66 2.7634 no .
C8 H21 2.6803 no .
C8 H24 2.6767 no .
C8 H66 3.5530 no .
C9 H13 3.1923 no .
C9 H14 3.1159 no .
C9 H22 3.2463 no .
C9 H23 3.2639 no .
C9 H63 3.5847 no .
C10 H15 2.5843 no .
C10 H16 3.2229 no .
C10 H24 3.2258 no .
C10 H66 3.3764 no .
C11 H17 2.6111 no .
C11 H18 3.2557 no .
C11 H20 3.4695 no .
C11 H23 3.2327 no .
C11 H65 3.3791 no .
C12 H19 3.2273 no .
C12 H20 3.1171 no .
C12 H21 3.2661 no .
C12 H24 3.2511 no .
C13 H17 3.2150 no .
C13 H18 2.5690 no .
C13 H22 3.2308 no .
C13 H63 3.5778 no .
C13 H64 3.3038 no .
C14 H14 3.4880 no .
C14 H15 3.2672 no .
C14 H16 2.6155 no .
C14 H21 3.2307 no .
C14 H63 3.1514 no .
C15 H22 2.6747 no .
C15 H23 2.6949 no .
C15 H64 3.5668 no .
C16 H22 3.3288 no .
C16 H23 3.5766 no .
C16 H64 2.8557 no .
C16 H65 2.8682 no .
C17 H43 3.2354 no .
C17 H66 3.5341 no .
C19 H41 3.2224 no .
C19 H44 2.6927 no .
C20 H42 3.2623 no .
C20 H45 3.2486 no .
C21 H43 2.7066 no .
C22 H46 2.6823 no .
C23 H44 3.2773 no .
C23 H47 3.2469 no .
C24 H45 2.6903 no .
C24 H48 3.2432 no .
C25 H55 3.5418 no .
C26 H46 3.2624 no .
C26 H56 3.5039 no .
C26 H63 3.4176 no .
C27 H45 3.2786 no .
C27 H46 3.2450 no .
C27 H48 3.1479 no .
C28 H41 3.1582 no .
C28 H43 3.2582 no .
C28 H44 3.2752 no .
C29 H41 3.3798 no .
C29 H51 3.2438 no .
C29 H65 3.3799 no .
C30 H42 3.5941 no .
C31 H49 3.2301 no .
C31 H52 2.6904 no .
C32 H50 3.2312 no .
C32 H53 3.2574 no .
C33 H51 2.6879 no .
C34 H54 2.7095 no .
C35 H52 3.2717 no .
C35 H55 3.2443 no .
C36 H53 2.7052 no .
C36 H56 3.2325 no .
C38 H54 3.2510 no .
C38 H64 3.4612 no .
C39 H53 3.2714 no .
C39 H54 3.2591 no .
C39 H56 3.1582 no .
C40 H49 3.1455 no .
C40 H51 3.2531 no .
C40 H52 3.2899 no .
C41 H1 3.4592 no .
C41 H5 2.6790 no .
C41 H6 3.2907 no .
C41 H25 3.2065 no .
C41 H67 3.1964 no .
C42 H1 3.5991 no .
C42 H4 3.4051 no .
C42 H7 3.1523 no .
C42 H8 3.2532 no .
C42 H68 3.2992 no .
C42 H69 3.4190 no .
C43 H4 3.3630 no .
C43 H5 3.2510 no .
C43 H6 2.6169 no .
C43 H32 3.2828 no .
C43 H70 3.2980 no .
C44 H2 3.5608 no .
C44 H3 3.4922 no .
C44 H9 3.2406 no .
C44 H10 3.2053 no .
C44 H67 3.3082 no .
C44 H70 3.4280 no .
C45 H2 3.4235 no .
C45 H11 3.2762 no .
C45 H12 2.6328 no .
C45 H33 3.2948 no .
C45 H68 3.1614 no .
C46 H3 3.4187 no .
C46 H11 2.6781 no .
C46 H12 3.2752 no .
C46 H40 3.3141 no .
C46 H69 3.2693 no .
C47 H1 3.5399 no .
C47 H4 3.3189 no .
C47 H67 2.7610 no .
C47 H70 2.8025 no .
C48 H1 2.6824 no .
C48 H4 2.6818 no .
C48 H70 3.5754 no .
C49 H2 3.2527 no .
C49 H3 3.2513 no .
C49 H5 3.2067 no .
C49 H6 3.0987 no .
C50 H4 3.2197 no .
C50 H7 2.5668 no .
C50 H8 3.2308 no .
C50 H70 3.3605 no .
C51 H3 3.2226 no .
C51 H9 2.6086 no .
C51 H10 3.2584 no .
C51 H69 3.2536 no .
C52 H1 3.2553 no .
C52 H4 3.2491 no .
C52 H11 3.2069 no .
C52 H12 3.1557 no .
C53 H2 3.2240 no .
C53 H9 3.2443 no .
C53 H10 2.6057 no .
C53 H68 3.4099 no .
C54 H1 3.2167 no .
C54 H6 3.4567 no .
C54 H7 3.2633 no .
C54 H8 2.6528 no .
C54 H67 3.3115 no .
C55 H2 2.6997 no .
C55 H3 2.6864 no .
C55 H69 3.5947 no .
C56 H2 3.4726 no .
C56 H3 3.4663 no .
C56 H68 2.7875 no .
C56 H69 2.7554 no .
C57 H27 3.2543 no .
C57 H70 3.3848 no .
C59 H25 3.2418 no .
C59 H28 2.6812 no .
C60 H26 3.2504 no .
C60 H29 3.2680 no .
C61 H27 2.6929 no .
C62 H30 2.6804 no .
C63 H28 3.2563 no .
C63 H31 3.2492 no .
C64 H29 2.6846 no .
C64 H32 3.2265 no .
C66 H30 3.2401 no .
C66 H40 3.4703 no .
C66 H67 3.4096 no .
C67 H29 3.2832 no .
C67 H30 3.2458 no .
C67 H32 3.1516 no .
C68 H25 3.1566 no .
C68 H27 3.2689 no .
C68 H28 3.2727 no .
C69 H25 3.3549 no .
C69 H35 3.2329 no .
C69 H69 3.3825 no .
C71 H33 3.2255 no .
C71 H36 2.6930 no .
C72 H34 3.2420 no .
C72 H37 3.2667 no .
C73 H35 2.6942 no .
C74 H38 2.7070 no .
C75 H36 3.2554 no .
C75 H39 3.2540 no .
C76 H37 2.6957 no .
C76 H40 3.2282 no .
C78 H32 3.4995 no .
C78 H38 3.2386 no .
C78 H68 3.5032 no .
C79 H37 3.2828 no .
C79 H38 3.2574 no .
C79 H40 3.1646 no .
C80 H33 3.1393 no .
C80 H35 3.2409 no .
C80 H36 3.2837 no .
C81 H59 3.2313 no .
C81 H61 3.2351 no .
C82 H60 3.2383 no .
C82 H62 3.2310 no .
C83 H57 3.2233 no .
C83 H61 3.2451 no .
C84 H58 3.2378 no .
C84 H62 3.2409 no .
C85 H57 3.2374 no .
C85 H59 3.2423 no .
C86 H58 3.2340 no .
C86 H60 3.2406 no .
H1 H2 2.3299 no .
H1 H7 2.3896 no .
H1 H8 3.4576 no .
H1 H70 3.3009 no .
H2 H9 2.4498 no .
H2 H10 3.5159 no .
H2 H12 3.5426 no .
H2 H69 3.1808 no .
H3 H4 2.3047 no .
H3 H9 3.4955 no .
H3 H10 2.4383 no .
H3 H68 3.3323 no .
H4 H6 3.3194 no .
H4 H7 3.5389 no .
H4 H8 2.5066 no .
H4 H67 3.2086 no .
H5 H7 2.2441 no .
H5 H8 2.7147 no .
H5 H67 3.5000 no .
H5 H70 2.5600 no .
H6 H7 2.7668 no .
H6 H8 2.2435 no .
H6 H67 2.4562 no .
H7 H70 3.5831 no .
H9 H11 2.7583 no .
H9 H12 2.2712 no .
H10 H11 2.2712 no .
H10 H12 2.7768 no .
H11 H68 2.5567 no .
H11 H69 3.5596 no .
H12 H68 3.5620 no .
H12 H69 2.4564 no .
H13 H15 2.2709 no .
H13 H16 2.7321 no .
H13 H63 3.4896 no .
H13 H66 2.4590 no .
H14 H15 2.7975 no .
H14 H16 2.2707 no .
H14 H24 3.3662 no .
H14 H63 2.4574 no .
H14 H66 3.5776 no .
H15 H21 2.4127 no .
H15 H24 3.5225 no .
H15 H66 3.5767 no .
H16 H21 3.4654 no .
H16 H24 2.4527 no .
H17 H19 2.7374 no .
H17 H20 2.2921 no .
H17 H22 2.4559 no .
H17 H23 3.4558 no .
H18 H19 2.2923 no .
H18 H20 2.8204 no .
H18 H22 3.5198 no .
H18 H23 2.4011 no .
H18 H64 3.5870 no .
H19 H64 2.6377 no .
H19 H65 3.5924 no .
H20 H22 3.3292 no .
H20 H65 2.5589 no .
H21 H22 2.3351 no .
H21 H66 3.2697 no .
H22 H65 3.3107 no .
H23 H24 2.3300 no .
H23 H64 3.2322 no .
H24 H63 3.1015 no .
H25 H26 2.3295 no .
H25 H33 3.4338 no .
H25 H70 2.7014 no .
H26 H27 2.3277 no .
H27 H28 2.5400 no .
H28 H29 2.2757 no .
H29 H30 2.5365 no .
H30 H31 2.3160 no .
H31 H32 2.3250 no .
H32 H40 3.2912 no .
H32 H67 2.7589 no .
H33 H34 2.3126 no .
H33 H69 2.7387 no .
H34 H35 2.3108 no .
H35 H36 2.5594 no .
H36 H37 2.2644 no .
H37 H38 2.5637 no .
H38 H39 2.3195 no .
H39 H40 2.2991 no .
H40 H68 2.8718 no .
H41 H42 2.3054 no .
H41 H49 3.4112 no .
H41 H66 2.8603 no .
H42 H43 2.3083 no .
H43 H44 2.5587 no .
H44 H45 2.2768 no .
H45 H46 2.5436 no .
H46 H47 2.3273 no .
H47 H48 2.3370 no .
H48 H56 3.4330 no .
H48 H63 2.7732 no .
H49 H50 2.3230 no .
H49 H65 2.7452 no .
H50 H51 2.3118 no .
H51 H52 2.5498 no .
H52 H53 2.2521 no .
H53 H54 2.5684 no .
H54 H55 2.3110 no .
H55 H56 2.3334 no .
H56 H64 2.7972 no .
H57 H58 2.3086 no .
H57 H62 2.3091 no .
H58 H59 2.3021 no .
H59 H60 2.3242 no .
H60 H61 2.3158 no .
H61 H62 2.3256 no .
H63 H64 2.3255 no .
H65 H66 2.4544 no .
H67 H68 2.3415 no .
H69 H70 2.4917 no .
Pd3 H28 3.5478 no 3_455
F1 H14 2.8441 no 4_554
F1 H17 2.8153 no .
F1 H22 3.1611 no .
F1 H48 2.6101 no 4_554
F1 H62 3.0495 no 4_454
F1 H63 2.6791 no 4_554
F2 H14 3.1213 no 4_554
F2 H16 2.9679 no 4_554
F2 H24 2.4768 no 4_554
F2 H39 3.2192 no .
F2 H62 2.9314 no 4_454
F2 H63 3.3071 no 4_554
F3 H17 3.2936 no .
F3 H20 3.1994 no .
F3 H22 2.3957 no .
F3 H39 3.1987 no .
F3 H61 2.6446 no 4_454
F3 H62 2.9258 no 4_454
F3 H65 3.1504 no .
F4 H17 3.3897 no .
F4 H20 2.8293 no .
F4 H36 3.0514 no 3_555
F4 H37 2.5866 no 3_555
F5 H4 2.6028 no 1_655
F5 H6 3.0244 no 1_655
F5 H8 3.4163 no 1_655
F5 H58 2.7281 no 4_554
F5 H59 2.8898 no 4_554
F5 H67 2.7411 no 1_655
F6 H2 3.1868 no 4_655
F6 H6 3.0817 no 1_655
F6 H8 3.0799 no 1_655
F6 H55 2.5385 no 4_554
F6 H56 2.8735 no 4_554
F7 H2 2.8136 no 4_655
F7 H6 2.5384 no 1_655
F7 H9 2.5968 no 4_655
F7 H27 2.9363 no 3_555
F7 H28 3.1972 no 3_555
F7 H32 3.1421 no 1_655
F7 H59 2.8619 no 4_554
F7 H67 2.9707 no 1_655
F8 H2 2.7148 no 4_655
F8 H9 2.8935 no 4_655
F8 H12 2.8669 no 4_655
F8 H59 2.5865 no 4_554
F8 H69 2.8471 no 4_655
F9 H10 3.0280 no 4_655
F9 H11 3.1071 no 4_655
F9 H13 3.3312 no 1_655
F9 H15 3.0150 no 1_655
F9 H21 2.6831 no 1_655
F9 H31 2.7360 no 1_655
F9 H60 2.7262 no 4_554
F9 H61 3.3967 no 4_554
F9 H66 2.7240 no 1_655
F10 H3 3.1015 no 4_655
F10 H10 2.5455 no 4_655
F10 H26 2.7310 no 3_555
F10 H30 2.8032 no 1_655
F10 H31 2.7573 no 1_655
F11 H3 3.0048 no 4_655
F11 H10 2.9733 no 4_655
F11 H11 2.9233 no 4_655
F11 H13 2.8274 no 1_655
F11 H15 2.7760 no 1_655
F11 H45 3.4525 no 3_656
F11 H57 2.6840 no .
F11 H68 3.0098 no 4_655
F12 H13 2.6823 no 1_655
F12 H41 3.2353 no 1_655
F12 H45 2.5831 no 3_656
F12 H46 3.0940 no 3_656
F12 H66 2.3718 no 1_655
F13 H1 2.6782 no 1_656
F13 H5 3.5489 no 1_656
F13 H7 3.3208 no 1_656
F13 H18 2.6927 no 4_555
F13 H46 3.5190 no .
F13 H47 2.6751 no .
F13 H70 2.5312 no 1_656
F14 H18 3.0988 no 4_555
F14 H23 3.0870 no 4_555
F14 H41 3.2830 no 3_556
F14 H42 2.7857 no 3_556
F14 H46 2.5419 no .
F14 H47 2.8195 no .
F15 H5 2.5695 no 1_656
F15 H7 2.7271 no 1_656
F15 H18 2.9389 no 4_555
F15 H23 2.4980 no 4_555
F15 H29 2.8401 no 3_556
F15 H70 3.3346 no 1_656
F16 H5 3.2442 no 1_656
F16 H25 2.6098 no 1_656
F16 H29 2.6710 no 3_556
F16 H30 2.7431 no 3_556
F16 H70 2.4695 no 1_656
F17 H24 3.1003 no 4_554
F17 H37 2.9246 no 3_555
F17 H63 3.1101 no 4_554
F18 H17 3.0336 no .
F18 H20 2.4147 no .
F18 H22 3.0404 no .
F18 H36 3.4459 no 3_555
F18 H37 3.2441 no 3_555
F18 H65 3.0295 no .
F19 H14 3.1982 no 4_554
F19 H16 2.9726 no 4_554
F19 H24 2.8509 no 4_554
F19 H39 2.7556 no .
F19 H61 3.5652 no 4_454
F19 H62 2.6161 no 4_454
O1 H8 3.1297 no 4_655
O1 H48 2.6348 no .
O1 H56 2.4546 no .
O1 H63 2.6692 no .
O1 H64 2.6040 no .
O2 H5 2.9481 no 4_655
O2 H6 3.0057 no 4_655
O2 H7 3.5331 no 4_655
O2 H8 3.3636 no 4_655
O2 H28 2.6495 no 2_555
O2 H29 3.3791 no 2_555
O2 H37 3.5506 no 2_555
O3 H1 3.2146 no 1_656
O3 H2 3.4708 no 1_656
O3 H17 2.9350 no 4_555
O3 H18 3.4177 no 4_555
O3 H19 3.5978 no 4_555
O3 H20 3.4020 no 4_555
O3 H36 3.5650 no 2_555
O3 H47 3.1284 no .
O3 H48 2.9721 no .
N4 H34 3.4663 no 3_555
N8 H50 3.4438 no 3_555
N8 H51 3.5877 no 3_555
N9 H6 3.5715 no 4_655
N9 H8 3.4476 no 4_655
N9 H28 3.5827 no 2_555
N9 H48 3.4466 no .
N9 H56 3.3896 no .
N9 H63 3.5511 no .
N9 H64 3.4668 no .
N10 H48 3.1542 no .
N10 H56 3.3210 no .
C4 H7 3.3948 no 4_655
C7 H44 3.3351 no 3_556
C7 H45 3.5627 no 3_556
C7 H57 2.9602 no 1_455
C7 H62 3.0263 no 1_455
C8 H40 3.4670 no 4_555
C8 H51 3.2525 no 2_555
C8 H57 3.1093 no 1_455
C8 H62 3.2444 no 1_455
C9 H50 3.4912 no 2_555
C9 H51 2.7447 no 2_555
C10 H51 2.9645 no 2_555
C10 H61 3.2691 no 4_454
C11 H42 3.5041 no 2_555
C11 H43 2.8284 no 2_555
C11 H61 3.2199 no 4_454
C12 H42 2.8983 no 2_555
C12 H43 3.0514 no 2_555
C13 H42 2.8003 no 2_555
C14 H42 3.5059 no 2_555
C14 H50 3.1643 no 2_555
C14 H51 3.3251 no 2_555
C15 H47 3.3015 no 4_554
C16 H1 3.3896 no 4_655
C16 H7 3.4395 no 4_655
C16 H36 3.2637 no 3_555
C17 H46 3.3946 no 3_556
C18 H46 3.5486 no 3_556
C19 H22 3.5666 no 2_545
C21 H13 3.4906 no 3_556
C21 H14 3.5245 no 3_556
C22 H13 3.3623 no 3_556
C25 H17 3.4789 no 4_555
C26 H43 3.5416 no 3_556
C33 H12 3.4405 no 3_555
C38 H8 3.2782 no 4_655
C39 H34 3.5367 no 3_555
C43 H58 3.5515 no 4_454
C47 H28 3.0693 no 3_455
C47 H29 3.4599 no 3_455
C48 H19 3.3315 no 4_454
C48 H56 3.4767 no 4_454
C48 H64 3.0939 no 4_454
C49 H19 3.3111 no 4_454
C49 H35 2.9046 no 2_454
C50 H19 3.1164 no 4_454
C50 H35 3.1252 no 2_454
C51 H27 3.2145 no 2_454
C51 H35 3.5638 no 2_454
C52 H26 2.9608 no 2_454
C52 H27 2.9959 no 2_454
C53 H26 2.9002 no 2_454
C53 H34 3.4697 no 2_454
C53 H35 3.4247 no 2_454
C54 H34 3.0616 no 2_454
C54 H35 2.9717 no 2_454
C55 H26 3.1803 no 2_454
C55 H27 3.1388 no 2_454
C55 H31 3.4311 no 4_554
C55 H59 3.2904 no 1_454
C55 H60 3.1128 no 1_454
C56 H52 3.5528 no 3_555
C56 H59 3.2695 no 1_454
C56 H60 2.9534 no 1_454
C57 H30 3.4398 no 3_455
C58 H3 3.4920 no 2_444
C58 H10 3.3337 no 2_444
C58 H30 3.4885 no 3_455
C59 H9 3.4417 no 2_444
C59 H10 3.5919 no 2_444
C61 H5 3.1898 no 3_455
C61 H6 3.4377 no 3_455
C62 H5 3.1425 no 3_455
C64 H26 3.5621 no 3_455
C65 H10 3.3371 no 4_555
C65 H26 3.5444 no 3_455
C65 H60 3.3975 no 4_454
C66 H27 3.4159 no 3_455
C70 H4 3.4975 no 2_444
C73 H20 3.2980 no 3_555
C73 H49 3.5453 no 3_555
C74 H49 3.4927 no 3_555
C78 H16 3.1382 no 4_554
C78 H50 3.5987 no 3_555
C78 H62 3.5365 no 4_454
C79 H50 3.4024 no 3_555
C81 H13 3.3276 no 1_655
C81 H14 3.3217 no 1_655
C81 H16 3.4659 no 1_655
C81 H40 2.9322 no 4_655
C81 H44 3.0990 no 3_656
C81 H68 3.2451 no 4_655
C82 H32 3.3460 no 4_655
C82 H53 3.0228 no 3_656
C82 H67 3.1946 no 4_655
C82 H68 3.3275 no 4_655
C83 H9 3.2982 no 1_656
C83 H12 3.1759 no 1_656
C83 H32 2.8387 no 4_655
C83 H52 2.9483 no 3_656
C83 H53 3.0813 no 3_656
C83 H67 3.5929 no 4_655
C84 H9 3.4738 no 1_656
C84 H11 3.4425 no 1_656
C84 H12 3.2809 no 1_656
C84 H21 3.2858 no 4_655
C84 H31 2.9710 no 4_655
C84 H32 3.0086 no 4_655
C84 H52 2.9499 no 3_656
C85 H21 3.1900 no 4_655
C85 H22 3.2370 no 4_655
C85 H31 3.4625 no 4_655
C85 H39 3.1082 no 4_655
C85 H40 3.4179 no 4_655
C86 H14 3.0472 no 1_655
C86 H16 3.2988 no 1_655
C86 H39 3.1852 no 4_655
C86 H40 2.8127 no 4_655
C86 H44 3.0649 no 3_656
C87 H23 3.2687 no 4_555
C87 H24 3.5712 no 4_555
C87 H38 3.0356 no 3_556
C87 H50 3.5935 no 3_556
C88 H24 3.1542 no 4_555
C88 H38 2.7801 no 3_556
C88 H49 3.3850 no 3_556
C88 H50 2.9047 no 3_556
C89 H38 2.6863 no 3_556
C89 H49 2.7353 no 3_556
C89 H50 3.1147 no 3_556
C90 H38 2.7942 no 3_556
C90 H39 3.1224 no 3_556
C90 H49 2.7165 no 3_556
C90 H65 2.9948 no 3_556
C91 H38 3.0608 no 3_556
C91 H39 3.2482 no 3_556
C91 H41 3.5162 no 3_556
C91 H49 3.2622 no 3_556
C91 H65 2.9079 no 3_556
C91 H66 3.1855 no 3_556
C92 H30 3.0639 no 3_556
C92 H38 3.1788 no 3_556
C92 H41 3.0787 no 3_556
C93 H33 2.6547 no 1_656
C93 H34 3.5629 no 1_656
C93 H54 2.8858 no .
C93 H55 2.9467 no .
C93 H69 3.3022 no 1_656
C94 H25 3.4934 no 1_656
C94 H33 3.1496 no 1_656
C94 H54 3.0558 no .
C94 H55 3.1035 no .
C94 H69 3.3138 no 1_656
C94 H70 3.5344 no 1_656
C95 H25 3.3558 no 1_656
C95 H46 3.1061 no .
C95 H54 3.0591 no .
C96 H3 2.9065 no 2_545
C96 H34 3.4876 no 1_656
C96 H54 2.8943 no .
C97 H3 3.3737 no 2_545
C97 H4 3.1097 no 2_545
C97 H34 2.8638 no 1_656
C97 H54 2.7322 no .
C98 H33 2.9518 no 1_656
C98 H34 2.9068 no 1_656
C98 H54 2.7405 no .
C99 H33 2.6860 no 1_656
C99 H34 3.2602 no 1_656
C99 H54 2.8358 no .
C99 H55 3.2293 no .
C100 H33 2.8645 no 1_656
C100 H54 2.9682 no .
C100 H55 2.8537 no .
C100 H69 3.0876 no 1_656
C101 H25 3.3096 no 1_656
C101 H33 3.4757 no 1_656
C101 H46 3.2950 no .
C101 H54 3.0320 no .
C101 H55 3.4757 no .
C102 H3 3.2113 no 2_545
C102 H46 3.5578 no .
C102 H54 2.9171 no .
C103 H3 3.0987 no 2_545
C103 H4 3.1310 no 2_545
C103 H34 3.0281 no 1_656
C103 H54 2.7443 no .
C103 H58 3.4891 no 3_656
C104 H33 3.3093 no 1_656
C104 H34 2.8271 no 1_656
C104 H54 2.6921 no .
C105 H5 3.3291 no 4_655
C105 H6 3.1351 no 4_655
C105 H28 2.4908 no 2_555
C105 H36 3.3451 no 2_555
C105 H37 3.4489 no 2_555
C108 H1 3.2883 no 1_656
C108 H2 3.2095 no 1_656
C108 H17 3.4735 no 4_555
C108 H20 3.4751 no 4_555
C108 H36 3.0866 no 2_555
C109 H23 3.4144 no 4_555
C109 H24 3.1605 no 4_555
C109 H38 2.8429 no 3_556
C109 H49 3.5886 no 3_556
C109 H50 3.1653 no 3_556
C110 H38 2.6768 no 3_556
C110 H49 3.0664 no 3_556
C110 H50 2.9077 no 3_556
C111 H38 2.7023 no 3_556
C111 H39 3.4345 no 3_556
C111 H49 2.6846 no 3_556
C111 H50 3.5347 no 3_556
C111 H65 3.5401 no 3_556
C112 H38 2.8543 no 3_556
C112 H39 2.9953 no 3_556
C112 H49 2.9679 no 3_556
C112 H65 2.7909 no 3_556
C113 H30 3.2501 no 3_556
C113 H38 2.9921 no 3_556
C113 H39 3.5623 no 3_556
C113 H41 3.2990 no 3_556
C113 H49 3.5021 no 3_556
C113 H65 3.4678 no 3_556
C113 H66 3.4019 no 3_556
C114 H30 3.2629 no 3_556
C114 H38 3.0088 no 3_556
C114 H41 3.3863 no 3_556
B1 H14 3.5144 no 4_554
B1 H17 3.3950 no .
B1 H20 3.4714 no .
B1 H22 3.4035 no .
B1 H24 3.5908 no 4_554
B1 H62 3.1945 no 4_454
B1 H63 3.4162 no 4_554
B2 H2 3.0308 no 4_655
B2 H6 3.0471 no 1_655
B2 H9 3.2779 no 4_655
B2 H55 3.4649 no 4_554
B2 H59 2.9100 no 4_554
B2 H67 3.4312 no 1_655
B3 H10 2.9917 no 4_655
B3 H11 3.4777 no 4_655
B3 H13 3.0910 no 1_655
B3 H15 3.3563 no 1_655
B3 H31 3.3073 no 1_655
B3 H45 3.5649 no 3_656
B3 H66 3.0581 no 1_655
B4 H5 3.2896 no 1_656
B4 H7 3.5635 no 1_656
B4 H18 3.0579 no 4_555
B4 H23 3.3017 no 4_555
B4 H29 3.3419 no 3_556
B4 H46 3.4550 no .
B4 H47 3.3023 no .
B4 H70 2.8914 no 1_656
H1 F13 2.6782 no 1_454
H1 O3 3.2146 no 1_454
H1 C16 3.3896 no 4_454
H1 C108 3.2883 no 1_454
H1 H18 3.1145 no 4_454
H1 H19 2.5829 no 4_454
H1 H35 3.4795 no 2_454
H2 F6 3.1868 no 4_454
H2 F7 2.8136 no 4_454
H2 F8 2.7148 no 4_454
H2 O3 3.4708 no 1_454
H2 C108 3.2095 no 1_454
H2 B2 3.0308 no 4_454
H2 H27 3.0759 no 2_454
H3 F10 3.1015 no 4_454
H3 F11 3.0048 no 4_454
H3 C58 3.4920 no 2_454
H3 C96 2.9065 no 2_555
H3 C97 3.3737 no 2_555
H3 C102 3.2113 no 2_555
H3 C103 3.0987 no 2_555
H3 H26 2.6071 no 2_454
H3 H34 3.4472 no 2_454
H4 F5 2.6028 no 1_455
H4 C70 3.4975 no 2_454
H4 C97 3.1097 no 2_555
H4 C103 3.1310 no 2_555
H4 H34 2.7520 no 2_454
H4 H35 3.2662 no 2_454
H5 F13 3.5489 no 1_454
H5 F15 2.5695 no 1_454
H5 F16 3.2442 no 1_454
H5 O2 2.9481 no 4_454
H5 C61 3.1898 no 3_455
H5 C62 3.1425 no 3_455
H5 C105 3.3291 no 4_454
H5 B4 3.2896 no 1_454
H5 H28 2.6531 no 3_455
H5 H29 2.5528 no 3_455
H6 F5 3.0244 no 1_455
H6 F6 3.0817 no 1_455
H6 F7 2.5384 no 1_455
H6 O2 3.0057 no 4_454
H6 N9 3.5715 no 4_454
H6 C61 3.4377 no 3_455
H6 C105 3.1351 no 4_454
H6 B2 3.0471 no 1_455
H6 H28 2.6328 no 3_455
H7 F13 3.3208 no 1_454
H7 F15 2.7271 no 1_454
H7 O2 3.5331 no 4_454
H7 C4 3.3948 no 4_454
H7 C16 3.4395 no 4_454
H7 B4 3.5635 no 1_454
H7 H18 3.2750 no 4_454
H7 H19 2.6623 no 4_454
H7 H64 2.5356 no 4_454
H8 F5 3.4163 no 1_455
H8 F6 3.0799 no 1_455
H8 O1 3.1297 no 4_454
H8 O2 3.3636 no 4_454
H8 N9 3.4476 no 4_454
H8 C38 3.2782 no 4_454
H8 H19 3.5589 no 4_454
H8 H56 2.5439 no 4_454
H8 H64 2.7788 no 4_454
H9 F7 2.5968 no 4_454
H9 F8 2.8935 no 4_454
H9 C59 3.4417 no 2_454
H9 C83 3.2982 no 1_454
H9 C84 3.4738 no 1_454
H9 B2 3.2779 no 4_454
H9 H26 3.3895 no 2_454
H9 H27 2.6899 no 2_454
H9 H31 3.2655 no 4_554
H9 H32 3.2545 no 4_554
H9 H59 2.6353 no 1_454
H9 H60 3.0074 no 1_454
H10 F9 3.0280 no 4_454
H10 F10 2.5455 no 4_454
H10 F11 2.9733 no 4_454
H10 C58 3.3337 no 2_454
H10 C59 3.5919 no 2_454
H10 C65 3.3371 no 4_554
H10 B3 2.9917 no 4_454
H10 H26 2.6438 no 2_454
H10 H27 3.1684 no 2_454
H10 H31 2.7576 no 4_554
H10 H60 2.9516 no 1_454
H11 F9 3.1071 no 4_454
H11 F11 2.9233 no 4_454
H11 C84 3.4425 no 1_454
H11 B3 3.4777 no 4_454
H11 H15 2.9972 no 4_554
H11 H21 3.5345 no 4_554
H11 H52 3.3997 no 3_555
H11 H60 2.6319 no 1_454
H12 F8 2.8669 no 4_454
H12 C33 3.4405 no 3_555
H12 C83 3.1759 no 1_454
H12 C84 3.2809 no 1_454
H12 H52 2.8334 no 3_555
H12 H59 2.5865 no 1_454
H12 H60 2.7877 no 1_454
H13 F9 3.3312 no 1_455
H13 F11 2.8274 no 1_455
H13 F12 2.6823 no 1_455
H13 C21 3.4906 no 3_556
H13 C22 3.3623 no 3_556
H13 C81 3.3276 no 1_455
H13 B3 3.0910 no 1_455
H13 H44 3.0011 no 3_556
H13 H45 2.7204 no 3_556
H13 H57 2.5606 no 1_455
H13 H62 3.2860 no 1_455
H14 F1 2.8441 no 4_555
H14 F2 3.1213 no 4_555
H14 F19 3.1982 no 4_555
H14 C21 3.5245 no 3_556
H14 C81 3.3217 no 1_455
H14 C86 3.0472 no 1_455
H14 B1 3.5144 no 4_555
H14 H44 2.7855 no 3_556
H14 H57 2.8977 no 1_455
H14 H62 2.3327 no 1_455
H15 F9 3.0150 no 1_455
H15 F11 2.7760 no 1_455
H15 B3 3.3563 no 1_455
H15 H11 2.9972 no 4_555
H15 H40 3.4054 no 4_555
H15 H51 3.0978 no 2_555
H15 H57 2.9091 no 1_455
H15 H68 3.3555 no 4_555
H16 F2 2.9679 no 4_555
H16 F19 2.9726 no 4_555
H16 C78 3.1382 no 4_555
H16 C81 3.4659 no 1_455
H16 C86 3.2988 no 1_455
H16 H40 2.6990 no 4_555
H16 H50 3.4071 no 2_555
H16 H51 3.1967 no 2_555
H16 H57 3.0449 no 1_455
H16 H62 2.6936 no 1_455
H17 F1 2.8153 no .
H17 F3 3.2936 no .
H17 F4 3.3897 no .
H17 F18 3.0336 no .
H17 O3 2.9350 no 4_554
H17 C25 3.4789 no 4_554
H17 C108 3.4735 no 4_554
H17 B1 3.3950 no .
H17 H43 3.1491 no 2_555
H17 H47 2.9097 no 4_554
H17 H48 3.1651 no 4_554
H18 F13 2.6927 no 4_554
H18 F14 3.0988 no 4_554
H18 F15 2.9389 no 4_554
H18 O3 3.4177 no 4_554
H18 B4 3.0579 no 4_554
H18 H1 3.1145 no 4_655
H18 H7 3.2750 no 4_655
H18 H42 3.4017 no 2_555
H18 H47 2.8029 no 4_554
H19 O3 3.5978 no 4_554
H19 C48 3.3315 no 4_655
H19 C49 3.3111 no 4_655
H19 C50 3.1164 no 4_655
H19 H1 2.5829 no 4_655
H19 H7 2.6623 no 4_655
H19 H8 3.5589 no 4_655
H19 H35 3.1317 no 3_555
H19 H36 3.0951 no 3_555
H20 F3 3.1994 no .
H20 F4 2.8293 no .
H20 F18 2.4147 no .
H20 O3 3.4020 no 4_554
H20 C73 3.2980 no 3_555
H20 C108 3.4751 no 4_554
H20 B1 3.4714 no .
H20 H36 2.5688 no 3_555
H21 F9 2.6831 no 1_455
H21 C84 3.2858 no 4_454
H21 C85 3.1900 no 4_454
H21 H11 3.5345 no 4_555
H21 H51 3.0263 no 2_555
H21 H60 2.8664 no 4_454
H21 H61 2.6842 no 4_454
H22 F1 3.1611 no .
H22 F3 2.3957 no .
H22 F18 3.0404 no .
H22 C19 3.5666 no 2_555
H22 C85 3.2370 no 4_454
H22 B1 3.4035 no .
H22 H43 2.6766 no 2_555
H22 H61 2.5906 no 4_454
H23 F14 3.0870 no 4_554
H23 F15 2.4980 no 4_554
H23 C87 3.2687 no 4_554
H23 C109 3.4144 no 4_554
H23 B4 3.3017 no 4_554
H23 H42 2.8081 no 2_555
H24 F2 2.4768 no 4_555
H24 F17 3.1003 no 4_555
H24 F19 2.8509 no 4_555
H24 C87 3.5712 no 4_554
H24 C88 3.1542 no 4_554
H24 C109 3.1605 no 4_554
H24 B1 3.5908 no 4_555
H24 H50 2.8661 no 2_555
H24 H51 3.5926 no 2_555
H25 F16 2.6098 no 1_454
H25 C94 3.4934 no 1_454
H25 C95 3.3558 no 1_454
H25 C101 3.3096 no 1_454
H25 H30 3.4114 no 3_455
H26 F10 2.7310 no 3_555
H26 C52 2.9608 no 2_444
H26 C53 2.9002 no 2_444
H26 C55 3.1803 no 2_444
H26 C64 3.5621 no 3_455
H26 C65 3.5444 no 3_455
H26 H3 2.6071 no 2_444
H26 H9 3.3895 no 2_444
H26 H10 2.6438 no 2_444
H26 H30 3.5455 no 3_455
H26 H31 3.5585 no 3_455
H27 F7 2.9363 no 3_555
H27 C51 3.2145 no 2_444
H27 C52 2.9959 no 2_444
H27 C55 3.1388 no 2_444
H27 C66 3.4159 no 3_455
H27 H2 3.0759 no 2_444
H27 H9 2.6899 no 2_444
H27 H10 3.1684 no 2_444
H27 H32 3.5320 no 3_455
H28 Pd3 3.5478 no 3_455
H28 F7 3.1972 no 3_555
H28 O2 2.6495 no 2_545
H28 N9 3.5827 no 2_545
H28 C47 3.0693 no 3_455
H28 C105 2.4908 no 2_545
H28 H5 2.6531 no 3_455
H28 H6 2.6328 no 3_455
H29 F15 2.8401 no 3_556
H29 F16 2.6710 no 3_556
H29 O2 3.3791 no 2_545
H29 C47 3.4599 no 3_455
H29 B4 3.3419 no 3_556
H29 H5 2.5528 no 3_455
H30 F10 2.8032 no 1_455
H30 F16 2.7431 no 3_556
H30 C57 3.4398 no 3_455
H30 C58 3.4885 no 3_455
H30 C92 3.0639 no 3_556
H30 C113 3.2501 no 3_556
H30 C114 3.2629 no 3_556
H30 H25 3.4114 no 3_455
H30 H26 3.5455 no 3_455
H31 F9 2.7360 no 1_455
H31 F10 2.7573 no 1_455
H31 C55 3.4311 no 4_555
H31 C84 2.9710 no 4_454
H31 C85 3.4625 no 4_454
H31 B3 3.3073 no 1_455
H31 H9 3.2655 no 4_555
H31 H10 2.7576 no 4_555
H31 H26 3.5585 no 3_455
H31 H60 2.6256 no 4_454
H31 H61 3.4764 no 4_454
H32 F7 3.1421 no 1_455
H32 C82 3.3460 no 4_454
H32 C83 2.8387 no 4_454
H32 C84 3.0086 no 4_454
H32 H9 3.2545 no 4_555
H32 H27 3.5320 no 3_455
H32 H59 2.9341 no 4_454
H32 H60 3.2378 no 4_454
H33 C93 2.6547 no 1_454
H33 C94 3.1496 no 1_454
H33 C98 2.9518 no 1_454
H33 C99 2.6860 no 1_454
H33 C100 2.8645 no 1_454
H33 C101 3.4757 no 1_454
H33 C104 3.3093 no 1_454
H34 N4 3.4663 no 3_555
H34 C39 3.5367 no 3_555
H34 C53 3.4697 no 2_444
H34 C54 3.0616 no 2_444
H34 C93 3.5629 no 1_454
H34 C96 3.4876 no 1_454
H34 C97 2.8638 no 1_454
H34 C98 2.9068 no 1_454
H34 C99 3.2602 no 1_454
H34 C103 3.0281 no 1_454
H34 C104 2.8271 no 1_454
H34 H3 3.4472 no 2_444
H34 H4 2.7520 no 2_444
H35 C49 2.9046 no 2_444
H35 C50 3.1252 no 2_444
H35 C51 3.5638 no 2_444
H35 C53 3.4247 no 2_444
H35 C54 2.9717 no 2_444
H35 H1 3.4795 no 2_444
H35 H4 3.2662 no 2_444
H35 H19 3.1317 no 3_555
H36 F4 3.0514 no 3_555
H36 F18 3.4459 no 3_555
H36 O3 3.5650 no 2_545
H36 C16 3.2637 no 3_555
H36 C105 3.3451 no 2_545
H36 C108 3.0866 no 2_545
H36 H19 3.0951 no 3_555
H36 H20 2.5688 no 3_555
H37 F4 2.5866 no 3_555
H37 F17 2.9246 no 3_555
H37 F18 3.2441 no 3_555
H37 O2 3.5506 no 2_545
H37 C105 3.4489 no 2_545
H38 C87 3.0356 no 3_556
H38 C88 2.7801 no 3_556
H38 C89 2.6863 no 3_556
H38 C90 2.7942 no 3_556
H38 C91 3.0608 no 3_556
H38 C92 3.1788 no 3_556
H38 C109 2.8429 no 3_556
H38 C110 2.6768 no 3_556
H38 C111 2.7023 no 3_556
H38 C112 2.8543 no 3_556
H38 C113 2.9921 no 3_556
H38 C114 3.0088 no 3_556
H39 F2 3.2192 no .
H39 F3 3.1987 no .
H39 F19 2.7556 no .
H39 C85 3.1082 no 4_454
H39 C86 3.1852 no 4_454
H39 C90 3.1224 no 3_556
H39 C91 3.2482 no 3_556
H39 C111 3.4345 no 3_556
H39 C112 2.9953 no 3_556
H39 C113 3.5623 no 3_556
H39 H61 2.9128 no 4_454
H39 H62 3.0359 no 4_454
H40 C8 3.4670 no 4_554
H40 C81 2.9322 no 4_454
H40 C85 3.4179 no 4_454
H40 C86 2.8127 no 4_454
H40 H15 3.4054 no 4_554
H40 H16 2.6990 no 4_554
H40 H57 3.0958 no 4_454
H40 H62 2.8795 no 4_454
H41 F12 3.2353 no 1_455
H41 F14 3.2830 no 3_556
H41 C91 3.5162 no 3_556
H41 C92 3.0787 no 3_556
H41 C113 3.2990 no 3_556
H41 C114 3.3863 no 3_556
H41 H46 3.3768 no 3_556
H42 F14 2.7857 no 3_556
H42 C11 3.5041 no 2_545
H42 C12 2.8983 no 2_545
H42 C13 2.8003 no 2_545
H42 C14 3.5059 no 2_545
H42 H18 3.4017 no 2_545
H42 H23 2.8081 no 2_545
H42 H47 3.5345 no 3_556
H43 C11 2.8284 no 2_545
H43 C12 3.0514 no 2_545
H43 C26 3.5416 no 3_556
H43 H17 3.1491 no 2_545
H43 H22 2.6766 no 2_545
H43 H48 3.5754 no 3_556
H44 C7 3.3351 no 3_556
H44 C81 3.0990 no 3_656
H44 C86 3.0649 no 3_656
H44 H13 3.0011 no 3_556
H44 H14 2.7855 no 3_556
H44 H57 3.0512 no 3_656
H44 H62 3.0078 no 3_656
H45 F11 3.4525 no 3_656
H45 F12 2.5831 no 3_656
H45 C7 3.5627 no 3_556
H45 B3 3.5649 no 3_656
H45 H13 2.7204 no 3_556
H45 H57 3.2795 no 3_656
H46 F12 3.0940 no 3_656
H46 F13 3.5190 no .
H46 F14 2.5419 no .
H46 C17 3.3946 no 3_556
H46 C18 3.5486 no 3_556
H46 C95 3.1061 no .
H46 C101 3.2950 no .
H46 C102 3.5578 no .
H46 B4 3.4550 no .
H46 H41 3.3768 no 3_556
H47 F13 2.6751 no .
H47 F14 2.8195 no .
H47 O3 3.1284 no .
H47 C15 3.3015 no 4_555
H47 B4 3.3023 no .
H47 H17 2.9097 no 4_555
H47 H18 2.8029 no 4_555
H47 H42 3.5345 no 3_556
H48 F1 2.6101 no 4_555
H48 O1 2.6348 no .
H48 O3 2.9721 no .
H48 N9 3.4466 no .
H48 N10 3.1542 no .
H48 H17 3.1651 no 4_555
H48 H43 3.5754 no 3_556
H49 C73 3.5453 no 3_555
H49 C74 3.4927 no 3_555
H49 C88 3.3850 no 3_556
H49 C89 2.7353 no 3_556
H49 C90 2.7165 no 3_556
H49 C91 3.2622 no 3_556
H49 C109 3.5886 no 3_556
H49 C110 3.0664 no 3_556
H49 C111 2.6846 no 3_556
H49 C112 2.9679 no 3_556
H49 C113 3.5021 no 3_556
H50 N8 3.4438 no 3_555
H50 C9 3.4912 no 2_545
H50 C14 3.1643 no 2_545
H50 C78 3.5987 no 3_555
H50 C79 3.4024 no 3_555
H50 C87 3.5935 no 3_556
H50 C88 2.9047 no 3_556
H50 C89 3.1147 no 3_556
H50 C109 3.1653 no 3_556
H50 C110 2.9077 no 3_556
H50 C111 3.5347 no 3_556
H50 H16 3.4071 no 2_545
H50 H24 2.8661 no 2_545
H51 N8 3.5877 no 3_555
H51 C8 3.2525 no 2_545
H51 C9 2.7447 no 2_545
H51 C10 2.9645 no 2_545
H51 C14 3.3251 no 2_545
H51 H15 3.0978 no 2_545
H51 H16 3.1967 no 2_545
H51 H21 3.0263 no 2_545
H51 H24 3.5926 no 2_545
H52 C56 3.5528 no 3_555
H52 C83 2.9483 no 3_656
H52 C84 2.9499 no 3_656
H52 H11 3.3997 no 3_555
H52 H12 2.8334 no 3_555
H52 H59 3.0487 no 3_656
H52 H60 3.0200 no 3_656
H53 C82 3.0228 no 3_656
H53 C83 3.0813 no 3_656
H53 H58 2.9317 no 3_656
H53 H59 3.0536 no 3_656
H54 C93 2.8858 no .
H54 C94 3.0558 no .
H54 C95 3.0591 no .
H54 C96 2.8943 no .
H54 C97 2.7322 no .
H54 C98 2.7405 no .
H54 C99 2.8358 no .
H54 C100 2.9682 no .
H54 C101 3.0320 no .
H54 C102 2.9171 no .
H54 C103 2.7443 no .
H54 C104 2.6921 no .
H55 F6 2.5385 no 4_555
H55 C93 2.9467 no .
H55 C94 3.1035 no .
H55 C99 3.2293 no .
H55 C100 2.8537 no .
H55 C101 3.4757 no .
H55 B2 3.4649 no 4_555
H56 F6 2.8735 no 4_555
H56 O1 2.4546 no .
H56 N9 3.3896 no .
H56 N10 3.3210 no .
H56 C48 3.4767 no 4_655
H56 H8 2.5439 no 4_655
H57 F11 2.6840 no .
H57 C7 2.9602 no 1_655
H57 C8 3.1093 no 1_655
H57 H13 2.5606 no 1_655
H57 H14 2.8977 no 1_655
H57 H15 2.9091 no 1_655
H57 H16 3.0449 no 1_655
H57 H40 3.0958 no 4_655
H57 H44 3.0512 no 3_656
H57 H45 3.2795 no 3_656
H57 H68 2.9530 no 4_655
H58 F5 2.7281 no 4_555
H58 C43 3.5515 no 4_655
H58 C103 3.4891 no 3_656
H58 H53 2.9317 no 3_656
H58 H67 2.8588 no 4_655
H58 H68 3.1019 no 4_655
H59 F5 2.8898 no 4_555
H59 F7 2.8619 no 4_555
H59 F8 2.5865 no 4_555
H59 C55 3.2904 no 1_656
H59 C56 3.2695 no 1_656
H59 B2 2.9100 no 4_555
H59 H9 2.6353 no 1_656
H59 H12 2.5865 no 1_656
H59 H32 2.9341 no 4_655
H59 H52 3.0487 no 3_656
H59 H53 3.0536 no 3_656
H59 H67 3.5550 no 4_655
H60 F9 2.7262 no 4_555
H60 C55 3.1128 no 1_656
H60 C56 2.9534 no 1_656
H60 C65 3.3975 no 4_655
H60 H9 3.0074 no 1_656
H60 H10 2.9516 no 1_656
H60 H11 2.6319 no 1_656
H60 H12 2.7877 no 1_656
H60 H21 2.8664 no 4_655
H60 H31 2.6256 no 4_655
H60 H32 3.2378 no 4_655
H60 H52 3.0200 no 3_656
H61 F3 2.6446 no 4_655
H61 F9 3.3967 no 4_555
H61 F19 3.5652 no 4_655
H61 C10 3.2691 no 4_655
H61 C11 3.2199 no 4_655
H61 H21 2.6842 no 4_655
H61 H22 2.5906 no 4_655
H61 H31 3.4764 no 4_655
H61 H39 2.9128 no 4_655
H62 F1 3.0495 no 4_655
H62 F2 2.9314 no 4_655
H62 F3 2.9258 no 4_655
H62 F19 2.6161 no 4_655
H62 C7 3.0263 no 1_655
H62 C8 3.2444 no 1_655
H62 C78 3.5365 no 4_655
H62 B1 3.1945 no 4_655
H62 H13 3.2860 no 1_655
H62 H14 2.3327 no 1_655
H62 H16 2.6936 no 1_655
H62 H39 3.0359 no 4_655
H62 H40 2.8795 no 4_655
H62 H44 3.0078 no 3_656
H63 F1 2.6791 no 4_555
H63 F2 3.3071 no 4_555
H63 F17 3.1101 no 4_555
H63 O1 2.6692 no .
H63 N9 3.5511 no .
H63 B1 3.4162 no 4_555
H64 O1 2.6040 no .
H64 N9 3.4668 no .
H64 C48 3.0939 no 4_655
H64 H7 2.5356 no 4_655
H64 H8 2.7788 no 4_655
H65 F3 3.1504 no .
H65 F18 3.0295 no .
H65 C90 2.9948 no 3_556
H65 C91 2.9079 no 3_556
H65 C111 3.5401 no 3_556
H65 C112 2.7909 no 3_556
H65 C113 3.4678 no 3_556
H66 F9 2.7240 no 1_455
H66 F12 2.3718 no 1_455
H66 C91 3.1855 no 3_556
H66 C113 3.4019 no 3_556
H66 B3 3.0581 no 1_455
H67 F5 2.7411 no 1_455
H67 F7 2.9707 no 1_455
H67 C82 3.1946 no 4_454
H67 C83 3.5929 no 4_454
H67 B2 3.4312 no 1_455
H67 H58 2.8588 no 4_454
H67 H59 3.5550 no 4_454
H68 F11 3.0098 no 4_454
H68 C81 3.2451 no 4_454
H68 C82 3.3275 no 4_454
H68 H15 3.3555 no 4_554
H68 H57 2.9530 no 4_454
H68 H58 3.1019 no 4_454
H69 F8 2.8471 no 4_454
H69 C93 3.3022 no 1_454
H69 C94 3.3138 no 1_454
H69 C100 3.0876 no 1_454
H70 F13 2.5312 no 1_454
H70 F15 3.3346 no 1_454
H70 F16 2.4695 no 1_454
H70 C94 3.5344 no 1_454
H70 B4 2.8914 no 1_454

loop_
_geom_torsion_atom_site_label_1
_geom_torsion_atom_site_label_2
_geom_torsion_atom_site_label_3
_geom_torsion_atom_site_label_4
_geom_torsion
_geom_torsion_publ_flag
Pd2 Pd1 N1 C17 -74.3(4) no
Pd2 Pd1 N1 C28 101.6(3) no
N1 Pd1 Pd2 N3 4.92(13) no
N1 Pd1 Pd2 N4 -74.37(13) no
N1 Pd1 Pd2 C4 178.51(13) no
N1 Pd1 Pd2 C5 144.28(13) no
N1 Pd1 Pd2 C6 109.70(13) no
Pd2 Pd1 N2 C26 89.9(4) no
Pd2 Pd1 N2 C27 -88.1(3) no
N2 Pd1 Pd2 N3 85.56(13) no
N2 Pd1 Pd2 N4 6.27(13) no
N2 Pd1 Pd2 C4 -100.86(13) no
N2 Pd1 Pd2 C5 -135.09(13) no
N2 Pd1 Pd2 C6 -169.67(13) no
Pd2 Pd1 C1 C2 -116.0(2) no
Pd2 Pd1 C1 C6 -3.5(2) no
C1 Pd1 Pd2 N3 -102.32(15) no
C1 Pd1 Pd2 N4 178.39(15) no
C1 Pd1 Pd2 C4 71.26(15) no
C1 Pd1 Pd2 C5 37.03(15) no
C1 Pd1 Pd2 C6 2.45(15) no
Pd2 Pd1 C2 C1 58.5(2) no
Pd2 Pd1 C2 C3 -61.9(3) no
Pd2 Pd1 C2 C7 179.5(3) no
C2 Pd1 Pd2 N3 -136.46(15) no
C2 Pd1 Pd2 N4 144.25(15) no
C2 Pd1 Pd2 C4 37.13(15) no
C2 Pd1 Pd2 C5 2.89(15) no
C2 Pd1 Pd2 C6 -31.69(15) no
Pd2 Pd1 C3 C2 113.0(3) no
Pd2 Pd1 C3 C4 -2.8(3) no
C3 Pd1 Pd2 N3 -171.65(16) no
C3 Pd1 Pd2 N4 109.06(16) no
C3 Pd1 Pd2 C4 1.93(16) no
C3 Pd1 Pd2 C5 -32.30(16) no
C3 Pd1 Pd2 C6 -66.88(16) no
N1 Pd1 N2 C26 -177.5(5) no
N1 Pd1 N2 C27 4.6(3) no
N2 Pd1 N1 C17 179.1(5) no
N2 Pd1 N1 C28 -5.0(3) no
N1 Pd1 C1 C2 154.0(2) no
N1 Pd1 C1 C6 -93.5(3) no
C1 Pd1 N1 C17 -2.0(5) no
C1 Pd1 N1 C28 173.9(3) no
N1 Pd1 C2 C1 -41.4(5) no
N1 Pd1 C2 C3 -161.7(3) no
N1 Pd1 C2 C7 79.7(5) no
C2 Pd1 N1 C17 23.8(6) no
C2 Pd1 N1 C28 -160.3(3) no
N2 Pd1 C2 C1 174.06(19) no
N2 Pd1 C2 C3 53.7(4) no
N2 Pd1 C2 C7 -64.9(5) no
C2 Pd1 N2 C26 -19.3(6) no
C2 Pd1 N2 C27 162.8(3) no
N2 Pd1 C3 C2 -143.4(3) no
N2 Pd1 C3 C4 100.8(3) no
C3 Pd1 N2 C26 12.5(5) no
C3 Pd1 N2 C27 -165.4(3) no
C1 Pd1 C2 C3 -120.3(5) no
C1 Pd1 C2 C7 121.0(5) no
C2 Pd1 C1 C6 112.5(5) no
C1 Pd1 C3 C2 36.2(3) no
C1 Pd1 C3 C4 -79.5(4) no
C3 Pd1 C1 C2 -36.4(3) no
C3 Pd1 C1 C6 76.1(3) no
C2 Pd1 C3 C4 -115.8(5) no
C3 Pd1 C2 C1 120.3(5) no
C3 Pd1 C2 C7 -118.6(6) no
Pd1 Pd2 N3 C29 94.4(4) no
Pd1 Pd2 N3 C40 -80.8(3) no
Pd1 Pd2 N4 C38 -76.5(4) no
Pd1 Pd2 N4 C39 92.4(3) no
Pd1 Pd2 C4 C3 -2.8(3) no
Pd1 Pd2 C4 C5 -117.2(2) no
Pd1 Pd2 C5 C4 58.00(19) no
Pd1 Pd2 C5 C6 -62.0(3) no
Pd1 Pd2 C5 C16 179.0(3) no
Pd1 Pd2 C6 C1 -3.46(19) no
Pd1 Pd2 C6 C5 114.0(3) no
N3 Pd2 N4 C38 -178.6(5) no
N3 Pd2 N4 C39 -9.7(3) no
N4 Pd2 N3 C29 -176.7(5) no
N4 Pd2 N3 C40 8.0(3) no
N3 Pd2 C5 C4 168.5(2) no
N3 Pd2 C5 C6 48.4(4) no
N3 Pd2 C5 C16 -70.6(5) no
C5 Pd2 N3 C29 -12.4(6) no
C5 Pd2 N3 C40 172.4(3) no
N3 Pd2 C6 C1 94.8(3) no
N3 Pd2 C6 C5 -147.8(3) no
C6 Pd2 N3 C29 16.7(5) no
C6 Pd2 N3 C40 -158.5(3) no
N4 Pd2 C4 C3 -88.5(3) no
N4 Pd2 C4 C5 157.1(2) no
C4 Pd2 N4 C38 -4.7(5) no
C4 Pd2 N4 C39 164.2(3) no
N4 Pd2 C5 C4 -36.5(5) no
N4 Pd2 C5 C6 -156.5(3) no
N4 Pd2 C5 C16 84.4(5) no
C5 Pd2 N4 C38 18.4(6) no
C5 Pd2 N4 C39 -172.7(3) no
C4 Pd2 C5 C4 0(1680935) no
C4 Pd2 C5 C6 -120.0(5) no
C4 Pd2 C5 C16 121.0(5) no
C5 Pd2 C4 C3 114.4(5) no
C4 Pd2 C6 C1 -80.5(3) no
C4 Pd2 C6 C5 36.9(3) no
C6 Pd2 C4 C3 78.2(3) no
C6 Pd2 C4 C5 -36.1(3) no
C5 Pd2 C6 C1 -117.4(5) no
C5 Pd2 C6 C5 -0(1675047) no
C6 Pd2 C5 C4 120.0(5) no
C6 Pd2 C5 C6 -0(1659483) no
C6 Pd2 C5 C16 -119.0(6) no
Pd4 Pd3 N5 C57 -75.0(4) no
Pd4 Pd3 N5 C68 102.3(3) no
N5 Pd3 Pd4 N7 3.93(12) no
N5 Pd3 Pd4 N8 -75.43(12) no
N5 Pd3 Pd4 C44 142.73(12) no
N5 Pd3 Pd4 C45 107.83(12) no
N5 Pd3 Pd4 C46 176.26(12) no
Pd4 Pd3 N6 C66 86.1(4) no
Pd4 Pd3 N6 C67 -92.7(3) no
N6 Pd3 Pd4 N7 85.25(13) no
N6 Pd3 Pd4 N8 5.89(13) no
N6 Pd3 Pd4 C44 -135.96(13) no
N6 Pd3 Pd4 C45 -170.86(13) no
N6 Pd3 Pd4 C46 -102.43(13) no
Pd4 Pd3 C41 C42 -117.0(2) no
Pd4 Pd3 C41 C45 -3.2(2) no
C41 Pd3 Pd4 N7 -101.70(14) no
C41 Pd3 Pd4 N8 178.94(14) no
C41 Pd3 Pd4 C44 37.09(14) no
C41 Pd3 Pd4 C45 2.20(14) no
C41 Pd3 Pd4 C46 70.63(14) no
Pd4 Pd3 C42 C41 57.6(2) no
Pd4 Pd3 C42 C43 -61.2(2) no
Pd4 Pd3 C42 C47 177.4(3) no
C42 Pd3 Pd4 N7 -135.93(15) no
C42 Pd3 Pd4 N8 144.71(15) no
C42 Pd3 Pd4 C44 2.87(15) no
C42 Pd3 Pd4 C45 -32.03(15) no
C42 Pd3 Pd4 C46 36.40(15) no
Pd4 Pd3 C43 C42 114.0(3) no
Pd4 Pd3 C43 C46 -2.0(3) no
C43 Pd3 Pd4 N7 -170.90(15) no
C43 Pd3 Pd4 N8 109.74(16) no
C43 Pd3 Pd4 C44 -32.11(15) no
C43 Pd3 Pd4 C45 -67.01(15) no
C43 Pd3 Pd4 C46 1.42(15) no
N5 Pd3 N6 C66 -178.6(5) no
N5 Pd3 N6 C67 2.6(3) no
N6 Pd3 N5 C57 -179.9(4) no
N6 Pd3 N5 C68 -2.7(3) no
N5 Pd3 C41 C42 150.3(2) no
N5 Pd3 C41 C45 -95.9(3) no
C41 Pd3 N5 C57 -2.0(5) no
C41 Pd3 N5 C68 175.2(3) no
N5 Pd3 C42 C41 -46.1(5) no
N5 Pd3 C42 C43 -164.9(2) no
N5 Pd3 C42 C47 73.7(5) no
C42 Pd3 N5 C57 26.4(6) no
C42 Pd3 N5 C68 -156.4(3) no
N6 Pd3 C42 C41 172.53(19) no
N6 Pd3 C42 C43 53.7(4) no
N6 Pd3 C42 C47 -67.7(5) no
C42 Pd3 N6 C66 -23.3(6) no
C42 Pd3 N6 C67 157.9(3) no
N6 Pd3 C43 C42 -143.9(3) no
N6 Pd3 C43 C46 100.0(3) no
C43 Pd3 N6 C66 8.7(5) no
C43 Pd3 N6 C67 -170.1(3) no
C41 Pd3 C42 C43 -118.8(5) no
C41 Pd3 C42 C47 119.8(5) no
C42 Pd3 C41 C45 113.8(5) no
C41 Pd3 C43 C42 37.4(3) no
C41 Pd3 C43 C46 -78.7(3) no
C43 Pd3 C41 C42 -37.1(3) no
C43 Pd3 C41 C45 76.7(3) no
C42 Pd3 C43 C46 -116.1(5) no
C43 Pd3 C42 C41 118.8(5) no
C43 Pd3 C42 C47 -121.4(5) no
Pd3 Pd4 N7 C69 93.7(4) no
Pd3 Pd4 N7 C80 -78.5(3) no
Pd3 Pd4 N8 C78 -80.3(4) no
Pd3 Pd4 N8 C79 88.7(3) no
Pd3 Pd4 C44 C45 -61.8(2) no
Pd3 Pd4 C44 C46 57.7(2) no
Pd3 Pd4 C44 C56 178.9(3) no
Pd3 Pd4 C45 C41 -3.1(2) no
Pd3 Pd4 C45 C44 113.8(3) no
Pd3 Pd4 C46 C43 -2.1(3) no
Pd3 Pd4 C46 C44 -117.4(2) no
N7 Pd4 N8 C78 179.5(5) no
N7 Pd4 N8 C79 -11.4(3) no
N8 Pd4 N7 C69 -177.1(5) no
N8 Pd4 N7 C80 10.8(3) no
N7 Pd4 C44 C45 45.4(4) no
N7 Pd4 C44 C46 165.0(2) no
N7 Pd4 C44 C56 -73.9(5) no
C44 Pd4 N7 C69 -10.4(6) no
C44 Pd4 N7 C80 177.4(3) no
N7 Pd4 C45 C41 93.2(3) no
N7 Pd4 C45 C44 -149.8(3) no
C45 Pd4 N7 C69 17.2(5) no
C45 Pd4 N7 C80 -155.0(3) no
N8 Pd4 C44 C45 -156.1(3) no
N8 Pd4 C44 C46 -36.5(5) no
N8 Pd4 C44 C56 84.6(5) no
C44 Pd4 N8 C78 14.2(7) no
C44 Pd4 N8 C79 -176.8(3) no
N8 Pd4 C46 C43 -87.4(3) no
N8 Pd4 C46 C44 157.2(2) no
C46 Pd4 N8 C78 -8.7(5) no
C46 Pd4 N8 C79 160.4(3) no
C44 Pd4 C45 C41 -116.9(5) no
C45 Pd4 C44 C46 119.6(5) no
C45 Pd4 C44 C56 -119.3(5) no
C44 Pd4 C46 C43 115.3(5) no
C46 Pd4 C44 C45 -119.6(5) no
C46 Pd4 C44 C56 121.1(5) no
C45 Pd4 C46 C43 78.6(3) no
C45 Pd4 C46 C44 -36.8(3) no
C46 Pd4 C45 C41 -80.4(3) no
C46 Pd4 C45 C44 36.6(3) no
F18 F3 B1 F1 -114.5(13) no
F18 F3 B1 F2 128.7(13) no
F18 F3 B1 F4 4.2(12) no
F18 F3 B1 F17 33(2) no
F18 F3 B1 F19 130.6(13) no
B1 F3 F18 F4 -6.3(19) no
F17 F4 F18 F3 -11(4) no
F17 F4 F18 B1 -18(3) no
F18 F4 F17 B1 16(2) no
F17 F4 B1 F1 -86.1(14) no
F17 F4 B1 F2 42.7(14) no
F17 F4 B1 F3 162.4(13) no
F17 F4 B1 F18 166.5(14) no
F17 F4 B1 F19 65.8(16) no
F18 F4 B1 F1 107.4(15) no
F18 F4 B1 F2 -123.8(15) no
F18 F4 B1 F3 -4.1(13) no
F18 F4 B1 F17 -166.5(15) no
F18 F4 B1 F19 -100.7(16) no
B1 F4 F18 F3 7(2) no
F4 F17 B1 F1 109.9(11) no
F4 F17 B1 F2 -141.1(12) no
F4 F17 B1 F3 -38(3) no
F4 F17 B1 F18 -11.2(12) no
F4 F17 B1 F19 -132.0(11) no
F3 F18 B1 F1 84.9(17) no
F3 F18 B1 F2 -80.8(19) no
F3 F18 B1 F4 -175.1(15) no
F3 F18 B1 F17 -164.7(9) no
F3 F18 B1 F19 -58.6(13) no
F4 F18 B1 F1 -100.0(13) no
F4 F18 B1 F2 94(3) no
F4 F18 B1 F3 175.1(15) no
F4 F18 B1 F17 10.4(12) no
F4 F18 B1 F19 116.4(16) no
N9 O1 N10 O2 -5.0(19) no
N9 O1 N10 O3 161(4) no
N9 O1 N10 C105 -9.6(15) no
N9 O1 N10 C108 157(8) no
N10 O1 N9 O2 172(3) no
N10 O1 N9 C105 152(4) no
N10 O1 N9 C108 -7(3) no
Pd1 N1 C17 C18 173.6(4) no
Pd1 N1 C28 C20 -174.5(4) no
Pd1 N1 C28 C27 4.8(6) no
C17 N1 C28 C20 1.9(9) no
C17 N1 C28 C27 -178.9(5) no
C28 N1 C17 C18 -2.2(9) no
Pd1 N2 C26 C25 -177.7(4) no
Pd1 N2 C27 C23 177.1(4) no
Pd1 N2 C27 C28 -3.6(6) no
C26 N2 C27 C23 -1.0(8) no
C26 N2 C27 C28 178.3(5) no
C27 N2 C26 C25 0.1(9) no
Pd2 N3 C29 C30 -174.2(4) no
Pd2 N3 C40 C32 173.5(4) no
Pd2 N3 C40 C39 -5.3(6) no
C29 N3 C40 C32 -2.3(8) no
C29 N3 C40 C39 178.9(5) no
C40 N3 C29 C30 0.8(9) no
Pd2 N4 C38 C37 165.6(4) no
Pd2 N4 C39 C35 -169.3(4) no
Pd2 N4 C39 C40 10.1(6) no
C38 N4 C39 C35 0.8(8) no
C38 N4 C39 C40 -179.8(5) no
C39 N4 C38 C37 -2.8(9) no
Pd3 N5 C57 C58 176.4(4) no
Pd3 N5 C68 C60 -177.7(4) no
Pd3 N5 C68 C67 2.4(6) no
C57 N5 C68 C60 -0.2(8) no
C57 N5 C68 C67 179.9(5) no
C68 N5 C57 C58 -0.7(9) no
Pd3 N6 C66 C65 -179.9(4) no
Pd3 N6 C67 C63 180.0(4) no
Pd3 N6 C67 C68 -2.2(6) no
C66 N6 C67 C63 1.0(8) no
C66 N6 C67 C68 178.8(5) no
C67 N6 C66 C65 -1.2(8) no
Pd4 N7 C69 C70 -170.6(4) no
Pd4 N7 C80 C72 170.8(4) no
Pd4 N7 C80 C79 -8.5(6) no
C69 N7 C80 C72 -2.4(9) no
C69 N7 C80 C79 178.3(5) no
C80 N7 C69 C70 1.3(9) no
Pd4 N8 C78 C77 167.8(4) no
Pd4 N8 C79 C75 -168.9(4) no
Pd4 N8 C79 C80 10.7(6) no
C78 N8 C79 C75 1.5(9) no
C78 N8 C79 C80 -178.9(5) no
C79 N8 C78 C77 -0.7(9) no
Pd1 C1 C2 C3 62.4(4) no
Pd1 C1 C2 C7 -107.8(5) no
Pd1 C1 C6 Pd2 4.5(4) no
Pd1 C1 C6 C5 -70.7(5) no
C2 C1 C6 Pd2 78.3(5) no
C2 C1 C6 C5 3.1(7) no
C6 C1 C2 Pd1 -99.9(5) no
C6 C1 C2 C3 -37.5(7) no
C6 C1 C2 C7 152.4(5) no
Pd1 C2 C3 C4 97.5(4) no
Pd1 C2 C7 C8 -177.4(3) no
C1 C2 C3 Pd1 -63.3(5) no
C1 C2 C3 C4 34.2(7) no
C1 C2 C7 C8 -91.5(6) no
C3 C2 C7 C8 99.3(6) no
C7 C2 C3 Pd1 107.1(6) no
C7 C2 C3 C4 -155.4(5) no
Pd1 C3 C4 Pd2 3.6(4) no
Pd1 C3 C4 C5 78.8(5) no
C2 C3 C4 Pd2 -71.2(6) no
C2 C3 C4 C5 4.0(7) no
Pd2 C4 C5 Pd2 -0(1720283) no
Pd2 C4 C5 C6 61.6(3) no
Pd2 C4 C5 C16 -110.3(5) no
C3 C4 C5 Pd2 -99.5(5) no
C3 C4 C5 C6 -37.9(6) no
C3 C4 C5 C16 150.2(5) no
Pd2 C5 C6 C1 96.1(4) no
Pd2 C5 C16 C15 -172.1(3) no
C4 C5 C6 Pd2 -61.6(4) no
C4 C5 C6 C1 34.5(6) no
C4 C5 C16 C15 -86.2(6) no
C6 C5 C16 C15 102.8(6) no
C16 C5 C6 Pd2 110.5(5) no
C16 C5 C6 C1 -153.4(5) no
C2 C7 C8 C9 -7.2(7) no
C7 C8 C9 C10 88.6(6) no
C7 C8 C9 C14 -77.5(6) no
C8 C9 C10 C11 -157.2(5) no
C8 C9 C14 C13 157.4(5) no
C10 C9 C14 C13 -8.9(8) no
C14 C9 C10 C11 8.9(8) no
C9 C10 C11 C12 0.5(8) no
C10 C11 C12 C13 -10.0(8) no
C10 C11 C12 C15 156.7(5) no
C11 C12 C13 C14 10.0(8) no
C11 C12 C15 C16 -76.0(7) no
C13 C12 C15 C16 90.5(6) no
C15 C12 C13 C14 -156.5(5) no
C12 C13 C14 C9 -0.6(8) no
C12 C15 C16 C5 -9.4(7) no
N1 C17 C18 C19 0.7(10) no
C17 C18 C19 C20 1.2(10) no
C18 C19 C20 C21 177.4(6) no
C18 C19 C20 C28 -1.4(10) no
C19 C20 C21 C22 -179.6(6) no
C19 C20 C28 N1 -0.1(9) no
C19 C20 C28 C27 -179.4(5) no
C21 C20 C28 N1 -179.0(6) no
C21 C20 C28 C27 1.8(9) no
C28 C20 C21 C22 -0.8(10) no
C20 C21 C22 C23 0.2(10) no
C21 C22 C23 C24 178.7(6) no
C21 C22 C23 C27 -0.6(10) no
C22 C23 C24 C25 179.6(6) no
C22 C23 C27 N2 -179.2(6) no
C22 C23 C27 C28 1.6(9) no
C24 C23 C27 N2 1.5(9) no
C24 C23 C27 C28 -177.8(5) no
C27 C23 C24 C25 -1.0(9) no
C23 C24 C25 C26 0.2(9) no
C24 C25 C26 N2 0.3(9) no
N2 C27 C28 N1 -0.8(8) no
N2 C27 C28 C20 178.5(5) no
C23 C27 C28 N1 178.6(5) no
C23 C27 C28 C20 -2.1(9) no
N3 C29 C30 C31 0.3(10) no
C29 C30 C31 C32 0.1(9) no
C30 C31 C32 C33 178.2(6) no
C30 C31 C32 C40 -1.4(9) no
C31 C32 C33 C34 -179.9(6) no
C31 C32 C40 N3 2.6(9) no
C31 C32 C40 C39 -178.6(5) no
C33 C32 C40 N3 -177.0(5) no
C33 C32 C40 C39 1.7(9) no
C40 C32 C33 C34 -0.2(9) no
C32 C33 C34 C35 -0.4(10) no
C33 C34 C35 C36 178.0(6) no
C33 C34 C35 C39 -0.5(10) no
C34 C35 C36 C37 177.0(6) no
C34 C35 C39 N4 -178.6(5) no
C34 C35 C39 C40 2.0(9) no
C36 C35 C39 N4 2.8(9) no
C36 C35 C39 C40 -176.6(5) no
C39 C35 C36 C37 -4.5(9) no
C35 C36 C37 C38 2.8(9) no
C36 C37 C38 N4 1.0(10) no
N4 C39 C40 N3 -3.3(8) no
N4 C39 C40 C32 177.9(5) no
C35 C39 C40 N3 176.2(5) no
C35 C39 C40 C32 -2.7(8) no
Pd3 C41 C42 C43 63.0(3) no
Pd3 C41 C42 C47 -108.8(5) no
Pd3 C41 C45 Pd4 4.0(4) no
Pd3 C41 C45 C44 -71.5(5) no
C42 C41 C45 Pd4 78.3(5) no
C42 C41 C45 C44 2.7(7) no
C45 C41 C42 Pd3 -99.6(5) no
C45 C41 C42 C43 -36.6(6) no
C45 C41 C42 C47 151.5(5) no
Pd3 C42 C43 C46 97.3(4) no
Pd3 C42 C47 C48 -173.7(3) no
C41 C42 C43 Pd3 -63.5(4) no
C41 C42 C43 C46 33.9(7) no
C41 C42 C47 C48 -88.2(6) no
C43 C42 C47 C48 101.1(6) no
C47 C42 C43 Pd3 108.3(6) no
C47 C42 C43 C46 -154.4(5) no
Pd3 C43 C46 Pd4 2.6(4) no
Pd3 C43 C46 C44 77.8(5) no
C42 C43 C46 Pd4 -71.9(6) no
C42 C43 C46 C44 3.3(7) no
Pd4 C44 C45 C41 96.9(4) no
Pd4 C44 C46 C43 -99.1(4) no
Pd4 C44 C56 C55 178.0(3) no
C45 C44 C46 Pd4 61.7(4) no
C45 C44 C46 C43 -37.3(7) no
C46 C44 C45 Pd4 -62.6(4) no
C46 C44 C45 C41 34.3(7) no
C45 C44 C56 C55 93.5(6) no
C56 C44 C45 Pd4 109.9(6) no
C56 C44 C45 C41 -153.3(5) no
C46 C44 C56 C55 -95.2(6) no
C56 C44 C46 Pd4 -110.6(6) no
C56 C44 C46 C43 150.4(5) no
C42 C47 C48 C49 -6.0(7) no
C47 C48 C49 C50 88.9(6) no
C47 C48 C49 C54 -75.2(6) no
C48 C49 C50 C51 -155.3(5) no
C48 C49 C54 C53 155.4(5) no
C50 C49 C54 C53 -9.1(8) no
C54 C49 C50 C51 9.0(8) no
C49 C50 C51 C52 0.4(8) no
C50 C51 C52 C53 -9.7(8) no
C50 C51 C52 C55 157.0(5) no
C51 C52 C53 C54 9.6(8) no
C51 C52 C55 C56 -83.1(6) no
C53 C52 C55 C56 83.3(6) no
C55 C52 C53 C54 -157.2(5) no
C52 C53 C54 C49 -0.2(8) no
C52 C55 C56 C44 -2.6(6) no
N5 C57 C58 C59 0.5(10) no
C57 C58 C59 C60 0.6(9) no
C58 C59 C60 C61 178.2(6) no
C58 C59 C60 C68 -1.4(9) no
C59 C60 C61 C62 179.4(6) no
C59 C60 C68 N5 1.3(9) no
C59 C60 C68 C67 -178.8(5) no
C61 C60 C68 N5 -178.4(6) no
C61 C60 C68 C67 1.5(9) no
C68 C60 C61 C62 -1.0(9) no
C60 C61 C62 C63 1.0(10) no
C61 C62 C63 C64 178.2(6) no
C61 C62 C63 C67 -1.6(9) no
C62 C63 C64 C65 179.1(6) no
C62 C63 C67 N6 179.9(5) no
C62 C63 C67 C68 2.1(9) no
C64 C63 C67 N6 0.1(9) no
C64 C63 C67 C68 -177.7(5) no
C67 C63 C64 C65 -1.1(9) no
C63 C64 C65 C66 1.0(9) no
C64 C65 C66 N6 0.2(10) no
N6 C67 C68 N5 -0.1(8) no
N6 C67 C68 C60 180.0(5) no
C63 C67 C68 N5 177.8(5) no
C63 C67 C68 C60 -2.1(9) no
N7 C69 C70 C71 0.3(10) no
C69 C70 C71 C72 -1.0(10) no
C70 C71 C72 C73 -179.5(6) no
C70 C71 C72 C80 0.0(9) no
C71 C72 C73 C74 -179.5(6) no
C71 C72 C80 N7 1.7(9) no
C71 C72 C80 C79 -179.0(5) no
C73 C72 C80 N7 -178.7(6) no
C73 C72 C80 C79 0.6(9) no
C80 C72 C73 C74 1.0(10) no
C72 C73 C74 C75 -1.9(10) no
C73 C74 C75 C76 -179.0(6) no
C73 C74 C75 C79 1.2(10) no
C74 C75 C76 C77 177.5(6) no
C74 C75 C79 N8 180.0(6) no
C74 C75 C79 C80 0.4(9) no
C76 C75 C79 N8 0.2(9) no
C76 C75 C79 C80 -179.4(5) no
C79 C75 C76 C77 -2.6(9) no
C75 C76 C77 C78 3.5(9) no
C76 C77 C78 N8 -1.8(10) no
N8 C79 C80 N7 -1.5(8) no
N8 C79 C80 C72 179.2(5) no
C75 C79 C80 N7 178.1(5) no
C75 C79 C80 C72 -1.3(9) no
C82 C81 C86 C85 0.4(9) no
C86 C81 C82 C83 -0.7(9) no
C81 C82 C83 C84 0.2(9) no
C82 C83 C84 C85 0.6(9) no
C83 C84 C85 C86 -0.9(9) no
C84 C85 C86 C81 0.4(9) no
C88 C87 C92 C91 -3(3) no
C92 C87 C88 C89 -3(3) no
C87 C88 C89 C90 7(3) no
C88 C89 C90 C91 -6(3) no
C89 C90 C91 C92 -0(2) no
C90 C91 C92 C87 4.3(19) no
C94 C93 C98 C97 3.4(19) no
C98 C93 C94 C95 -3(2) no
C93 C94 C95 C96 0.6(18) no
C94 C95 C96 C97 1.6(19) no
C94 C95 C96 C103 1(3) no
C95 C96 C97 C98 -1(3) no
C95 C96 C103 C104 -2(4) no
C96 C97 C98 C93 -1(2) no
C100 C99 C104 C103 -4(3) no
C104 C99 C100 C101 6(3) no
C99 C100 C101 C102 -5(3) no
C100 C101 C102 C103 1(3) no
C101 C102 C103 C104 1(3) no
C96 C103 C104 C99 3(4) no
C102 C103 C104 C99 0(3) no
C110 C109 C114 C113 -1(4) no
C114 C109 C110 C111 -1(3) no
C109 C110 C111 C112 2(3) no
C110 C111 C112 C113 -2(3) no
C111 C112 C113 C114 0(3) no
C112 C113 C114 C109 1(3) no
